data_4129488
loop_
_publ_author_name
'Arnet, Nicholas A.'
'Dugan, Thomas R.'
'Menges, Fabian S.'
'Mercado, Brandon Q.'
'Brennessel, William W.'
'Bill, Eckhard'
'Johnson, Mark A.'
'Holland, Patrick L.'

_publ_section_title
;
 Synthesis, Characterization, and Nitrogenase-Relevant Reactions of an
 Iron Sulfide Complex with a Bridging Hydride.
;
_journal_issue 41
_journal_name_full 'Journal of the American Chemical Society'
_journal_page_first 13220
_journal_page_last 13223
_journal_paper_doi 10.1021/jacs.5b06841
_journal_volume 137
_journal_year 2015
_chemical_formula_moiety 'C66 H101 Fe2 N4 Na O2 S, C4 H10 O'
_chemical_formula_sum 'C70 H111 Fe2 N4 Na O3 S'
_chemical_formula_weight 1223.38
_chemical_name_common holtd02
_space_group_IT_number 15
_space_group_name_Hall '-C 2yc'
_space_group_name_H-M_alt 'C 1 2/c 1'
_symmetry_cell_setting monoclinic
_symmetry_space_group_name_H-M 'C 1 2/c 1'
_atom_sites_solution_hydrogens geom
_atom_sites_solution_primary direct
_atom_sites_solution_secondary difmap
_audit_creation_method SHELXL-97
_cell_angle_alpha 90.00
_cell_angle_beta 102.646(2)
_cell_angle_gamma 90.00
_cell_formula_units_Z 8
_cell_length_a 47.214(7)
_cell_length_b 12.7204(19)
_cell_length_c 23.732(4)
_cell_measurement_reflns_used 3721
_cell_measurement_temperature 100.0(1)
_cell_measurement_theta_max 32.05
_cell_measurement_theta_min 2.72
_cell_volume 13907(4)
_computing_cell_refinement 'SAINT (Bruker, 2007)'
_computing_data_collection 'APEX2 (Bruker, 2007)'
_computing_data_reduction 'SAINT (Bruker, 2007)'
_computing_molecular_graphics 'SHELXTL (Sheldrick, 2008)'
_computing_publication_material 'SHELXTL (Sheldrick, 2008)'
_computing_structure_refinement 'SHELXL-97 (Sheldrick, 2008)'
_computing_structure_solution 'SHELXS-97 (Sheldrick, 2008)'
_diffrn_ambient_temperature 100.0(1)
_diffrn_measured_fraction_theta_full 0.997
_diffrn_measured_fraction_theta_max 0.997
_diffrn_measurement_device_type 'Bruker SMART APEX II CCD Platform'
_diffrn_measurement_method 'area detector, \w scans per \f'
_diffrn_radiation_monochromator graphite
_diffrn_radiation_source 'fine-focus sealed tube'
_diffrn_radiation_type MoK\a
_diffrn_radiation_wavelength 0.71073
_diffrn_reflns_av_R_equivalents 0.0598
_diffrn_reflns_av_sigmaI/netI 0.0497
_diffrn_reflns_limit_h_max 70
_diffrn_reflns_limit_h_min -70
_diffrn_reflns_limit_k_max 18
_diffrn_reflns_limit_k_min -18
_diffrn_reflns_limit_l_max 35
_diffrn_reflns_limit_l_min -35
_diffrn_reflns_number 121264
_diffrn_reflns_theta_full 32.03
_diffrn_reflns_theta_max 32.03
_diffrn_reflns_theta_min 1.66
_exptl_absorpt_coefficient_mu 0.499
_exptl_absorpt_correction_T_max 0.8729
_exptl_absorpt_correction_T_min 0.8066
_exptl_absorpt_correction_type multi-scan
_exptl_absorpt_process_details 'SADABS (Sheldrick, 2007)'
_exptl_crystal_colour 'dark red'
_exptl_crystal_density_diffrn 1.169
_exptl_crystal_density_method 'not measured'
_exptl_crystal_description block
_exptl_crystal_F_000 5296
_exptl_crystal_size_max 0.45
_exptl_crystal_size_mid 0.32
_exptl_crystal_size_min 0.28
_refine_diff_density_max 1.643
_refine_diff_density_min -0.896
_refine_diff_density_rms 0.080
_refine_ls_extinction_method none
_refine_ls_goodness_of_fit_ref 1.046
_refine_ls_hydrogen_treatment mixed
_refine_ls_matrix_type full
_refine_ls_number_parameters 854
_refine_ls_number_reflns 24119
_refine_ls_number_restraints 54
_refine_ls_restrained_S_all 1.051
_refine_ls_R_factor_all 0.0994
_refine_ls_R_factor_gt 0.0588
_refine_ls_shift/su_max 0.001
_refine_ls_shift/su_mean 0.000
_refine_ls_structure_factor_coef Fsqd
_refine_ls_weighting_details 'calc w=1/[\s^2^(Fo^2^)+(0.0821P)^2^+13.6459P] where P=(Fo^2^+2Fc^2^)/3'
_refine_ls_weighting_scheme calc
_refine_ls_wR_factor_gt 0.1477
_refine_ls_wR_factor_ref 0.1695
_reflns_number_gt 15909
_reflns_number_total 24119
_reflns_threshold_expression >2sigma(I)
_cod_data_source_file ja5b06841_si_002.cif
_cod_data_source_block 2
_cod_database_code 4129488

loop_
_symmetry_equiv_pos_as_xyz
'x, y, z'
'-x, y, -z+1/2'
'x+1/2, y+1/2, z'
'-x+1/2, y+1/2, -z+1/2'
'-x, -y, -z'
'x, -y, z-1/2'
'-x+1/2, -y+1/2, -z'
'x+1/2, -y+1/2, z-1/2'

loop_
_atom_site_label
_atom_site_type_symbol
_atom_site_fract_x
_atom_site_fract_y
_atom_site_fract_z
_atom_site_U_iso_or_equiv
_atom_site_adp_type
_atom_site_occupancy
_atom_site_symmetry_multiplicity
_atom_site_calc_flag
_atom_site_refinement_flags
_atom_site_disorder_assembly
_atom_site_disorder_group
Fe1 Fe 0.107261(6) 0.15836(2) 0.190014(12) 0.02131(7) Uani 1 1 d . . .
Fe2 Fe 0.149876(6) 0.11092(2) 0.130041(12) 0.02158(7) Uani 1 1 d . . .
H1 H 0.1288(6) 0.065(2) 0.1734(12) 0.040(7) Uiso 1 1 d . . .
S1 S 0.126474(13) 0.26468(4) 0.13307(2) 0.03224(12) Uani 1 1 d . C .
Na1 Na 0.12149(3) 0.37095(10) 0.03430(5) 0.0578(3) Uani 1 1 d D C .
N11 N 0.10778(4) 0.22993(13) 0.26742(7) 0.0261(3) Uani 1 1 d . . .
N21 N 0.07498(4) 0.05868(13) 0.20150(7) 0.0243(3) Uani 1 1 d . . .
N14 N 0.14958(4) 0.07482(15) 0.04519(7) 0.0263(3) Uani 1 1 d . . .
N24 N 0.18437(4) 0.01060(13) 0.15706(7) 0.0242(3) Uani 1 1 d . . .
C11 C 0.10230(7) 0.2368(2) 0.36857(10) 0.0438(6) Uani 1 1 d . . .
H11A H 0.1231 0.2455 0.3849 0.066 Uiso 1 1 calc R . .
H11B H 0.0937 0.1927 0.3943 0.066 Uiso 1 1 calc R . .
H11C H 0.0928 0.3058 0.3645 0.066 Uiso 1 1 calc R . .
C21 C 0.09799(5) 0.18477(18) 0.30987(9) 0.0309(4) Uani 1 1 d . . .
C31 C 0.08281(6) 0.08907(18) 0.30398(10) 0.0343(5) Uani 1 1 d . . .
H31A H 0.0805 0.0573 0.3390 0.041 Uiso 1 1 calc R . .
C41 C 0.07068(5) 0.03482(18) 0.25381(10) 0.0317(4) Uani 1 1 d . . .
C51 C 0.05059(7) -0.0547(2) 0.26096(12) 0.0502(7) Uani 1 1 d . . .
H51A H 0.0559 -0.1177 0.2418 0.075 Uiso 1 1 calc R . .
H51B H 0.0305 -0.0351 0.2435 0.075 Uiso 1 1 calc R . .
H51C H 0.0524 -0.0692 0.3021 0.075 Uiso 1 1 calc R . .
C12 C 0.05664(4) 0.00491(16) 0.15341(9) 0.0267(4) Uani 1 1 d . A .
C22 C 0.06572(5) -0.08912(17) 0.13211(10) 0.0296(4) Uani 1 1 d . . .
C32 C 0.04683(5) -0.13910(19) 0.08641(11) 0.0380(5) Uani 1 1 d . . .
H32A H 0.0528 -0.2024 0.0712 0.046 Uiso 1 1 calc R . .
C42 C 0.01980(5) -0.0986(2) 0.06296(12) 0.0420(6) Uani 1 1 d . . .
H42A H 0.0071 -0.1345 0.0324 0.050 Uiso 1 1 calc R . .
C52 C 0.01116(5) -0.0055(2) 0.08407(11) 0.0384(5) Uani 1 1 d . A .
H52A H -0.0075 0.0222 0.0677 0.046 Uiso 1 1 calc R . .
C62 C 0.02932(5) 0.04862(18) 0.12884(10) 0.0318(4) Uani 1 1 d D . .
C72 C 0.09460(5) -0.14082(17) 0.15802(10) 0.0315(5) Uani 1 1 d . . .
H72A H 0.1054 -0.0941 0.1894 0.038 Uiso 1 1 calc R . .
C82 C 0.11307(5) -0.15426(19) 0.11326(11) 0.0362(5) Uani 1 1 d . . .
H82A H 0.1161 -0.0856 0.0968 0.054 Uiso 1 1 calc R . .
H82B H 0.1031 -0.2011 0.0825 0.054 Uiso 1 1 calc R . .
H82C H 0.1319 -0.1847 0.1317 0.054 Uiso 1 1 calc R . .
C92 C 0.09028(6) -0.2480(2) 0.18488(14) 0.0462(6) Uani 1 1 d . . .
H92A H 0.0796 -0.2383 0.2155 0.069 Uiso 1 1 calc R . .
H92B H 0.1092 -0.2795 0.2012 0.069 Uiso 1 1 calc R . .
H92C H 0.0793 -0.2945 0.1550 0.069 Uiso 1 1 calc R . .
C102 C 0.0178(4) 0.1486(6) 0.1507(6) 0.0382(11) Uani 0.50 1 d PD A 1
H10D H 0.0286 0.1607 0.1913 0.046 Uiso 0.50 1 calc PR A 1
C112 C -0.01439(17) 0.1448(7) 0.1500(4) 0.0776(18) Uani 0.50 1 d PD A 1
H11D H -0.0202 0.2105 0.1658 0.116 Uiso 0.50 1 calc PR A 1
H11E H -0.0183 0.0855 0.1736 0.116 Uiso 0.50 1 calc PR A 1
H11F H -0.0254 0.1358 0.1102 0.116 Uiso 0.50 1 calc PR A 1
C122 C 0.02426(13) 0.2401(4) 0.1137(3) 0.0454(9) Uani 0.50 1 d PD A 1
H12A H 0.0453 0.2471 0.1181 0.068 Uiso 0.50 1 calc PR A 1
H12B H 0.0164 0.3052 0.1263 0.068 Uiso 0.50 1 calc PR A 1
H12C H 0.0152 0.2267 0.0731 0.068 Uiso 0.50 1 calc PR A 1
C10' C 0.0213(4) 0.1561(6) 0.1486(6) 0.0382(11) Uani 0.50 1 d PD A 5
H10H H 0.0399 0.1924 0.1663 0.046 Uiso 0.50 1 calc PR A 5
C11' C 0.00379(18) 0.1495(7) 0.1945(4) 0.0776(18) Uani 0.50 1 d PD A 5
H11G H 0.0137 0.1035 0.2257 0.116 Uiso 0.50 1 calc PR A 5
H11H H -0.0155 0.1209 0.1777 0.116 Uiso 0.50 1 calc PR A 5
H11I H 0.0018 0.2199 0.2099 0.116 Uiso 0.50 1 calc PR A 5
C12' C 0.00537(13) 0.2265(4) 0.1000(3) 0.0454(9) Uani 0.50 1 d PD A 5
H12D H 0.0031 0.2968 0.1153 0.068 Uiso 0.50 1 calc PR A 5
H12E H -0.0138 0.1967 0.0837 0.068 Uiso 0.50 1 calc PR A 5
H12F H 0.0166 0.2312 0.0699 0.068 Uiso 0.50 1 calc PR A 5
C13 C 0.11783(5) 0.33613(17) 0.27775(9) 0.0302(4) Uani 1 1 d . B .
C23 C 0.14731(6) 0.35722(18) 0.29933(11) 0.0359(5) Uani 1 1 d . . .
C33 C 0.15566(6) 0.4607(2) 0.31317(12) 0.0428(6) Uani 1 1 d . . .
H33A H 0.1755 0.4760 0.3288 0.051 Uiso 1 1 calc R . .
C43 C 0.13579(6) 0.54101(19) 0.30463(12) 0.0431(6) Uani 1 1 d . . .
H43A H 0.1419 0.6108 0.3153 0.052 Uiso 1 1 calc R . .
C53 C 0.10698(6) 0.52028(19) 0.28054(12) 0.0436(6) Uani 1 1 d . B .
H53A H 0.0934 0.5765 0.2735 0.052 Uiso 1 1 calc R . .
C63 C 0.09767(6) 0.41846(19) 0.26659(12) 0.0391(5) Uani 1 1 d D . .
C73 C 0.17026(6) 0.2714(2) 0.30703(13) 0.0448(6) Uani 1 1 d . . .
H73A H 0.1604 0.2036 0.2934 0.054 Uiso 1 1 calc R . .
C83 C 0.18578(10) 0.2578(4) 0.37021(18) 0.0902(14) Uani 1 1 d . . .
H83A H 0.1719 0.2339 0.3926 0.135 Uiso 1 1 calc R . .
H83B H 0.1942 0.3252 0.3855 0.135 Uiso 1 1 calc R . .
H83C H 0.2013 0.2056 0.3730 0.135 Uiso 1 1 calc R . .
C93 C 0.19225(7) 0.2934(3) 0.27144(16) 0.0631(9) Uani 1 1 d . . .
H93A H 0.1823 0.3038 0.2310 0.095 Uiso 1 1 calc R . .
H93B H 0.2056 0.2337 0.2742 0.095 Uiso 1 1 calc R . .
H93C H 0.2032 0.3569 0.2859 0.095 Uiso 1 1 calc R . .
C103 C 0.06766(18) 0.3954(13) 0.2281(5) 0.0452(17) Uani 0.388(10) 1 d PD B 1
H10E H 0.0688 0.3215 0.2143 0.054 Uiso 0.388(10) 1 calc PR B 1
C113 C 0.0474(2) 0.3910(11) 0.2687(6) 0.0719(17) Uani 0.388(10) 1 d PD B 1
H11J H 0.0274 0.4017 0.2470 0.108 Uiso 0.388(10) 1 calc PR B 1
H11K H 0.0525 0.4462 0.2979 0.108 Uiso 0.388(10) 1 calc PR B 1
H11L H 0.0489 0.3222 0.2877 0.108 Uiso 0.388(10) 1 calc PR B 1
C123 C 0.0570(7) 0.460(2) 0.1737(6) 0.099(3) Uani 0.388(10) 1 d PD B 1
H12G H 0.0521 0.5316 0.1844 0.148 Uiso 0.388(10) 1 calc PR B 1
H12H H 0.0397 0.4274 0.1499 0.148 Uiso 0.388(10) 1 calc PR B 1
H12I H 0.0722 0.4643 0.1516 0.148 Uiso 0.388(10) 1 calc PR B 1
C10" C 0.06487(10) 0.4003(8) 0.2460(3) 0.0452(17) Uani 0.612(10) 1 d PD B 5
H10I H 0.0612 0.3246 0.2354 0.054 Uiso 0.612(10) 1 calc PR B 5
C11" C 0.04578(15) 0.4335(7) 0.2872(4) 0.0719(17) Uani 0.612(10) 1 d PD B 5
H11S H 0.0450 0.5104 0.2886 0.108 Uiso 0.612(10) 1 calc PR B 5
H11T H 0.0540 0.4060 0.3259 0.108 Uiso 0.612(10) 1 calc PR B 5
H11U H 0.0262 0.4054 0.2734 0.108 Uiso 0.612(10) 1 calc PR B 5
C12" C 0.0561(4) 0.4685(13) 0.1916(4) 0.099(3) Uani 0.612(10) 1 d PD B 5
H12P H 0.0360 0.4528 0.1722 0.148 Uiso 0.612(10) 1 calc PR B 5
H12Q H 0.0690 0.4535 0.1653 0.148 Uiso 0.612(10) 1 calc PR B 5
H12R H 0.0577 0.5430 0.2025 0.148 Uiso 0.612(10) 1 calc PR B 5
C14 C 0.15724(6) -0.0386(2) -0.03497(10) 0.0398(6) Uani 1 1 d . . .
H14A H 0.1383 -0.0131 -0.0562 0.060 Uiso 1 1 calc R . .
H14B H 0.1583 -0.1150 -0.0396 0.060 Uiso 1 1 calc R . .
H14C H 0.1727 -0.0049 -0.0502 0.060 Uiso 1 1 calc R . .
C24 C 0.16105(4) -0.01231(18) 0.02853(9) 0.0282(4) Uani 1 1 d . . .
C34 C 0.17788(5) -0.08302(17) 0.06663(10) 0.0302(4) Uani 1 1 d . . .
H34A H 0.1813 -0.1492 0.0507 0.036 Uiso 1 1 calc R . .
C44 C 0.19050(4) -0.06912(16) 0.12551(10) 0.0275(4) Uani 1 1 d . . .
C54 C 0.21305(6) -0.15070(19) 0.15121(12) 0.0402(6) Uani 1 1 d . . .
H54A H 0.2207 -0.1351 0.1922 0.060 Uiso 1 1 calc R . .
H54B H 0.2289 -0.1492 0.1307 0.060 Uiso 1 1 calc R . .
H54C H 0.2041 -0.2206 0.1474 0.060 Uiso 1 1 calc R . .
C15 C 0.13773(5) 0.14948(19) 0.00122(9) 0.0297(4) Uani 1 1 d . . .
C25 C 0.15646(5) 0.2172(2) -0.01978(10) 0.0386(5) Uani 1 1 d D C .
C35 C 0.14450(6) 0.2876(3) -0.06363(12) 0.0503(7) Uani 1 1 d . C .
H35A H 0.1569 0.3343 -0.0781 0.060 Uiso 1 1 calc R . .
C45 C 0.11520(6) 0.2910(3) -0.08633(12) 0.0530(8) Uani 1 1 d . C .
H45A H 0.1075 0.3378 -0.1171 0.064 Uiso 1 1 calc R . .
C55 C 0.09686(6) 0.2259(3) -0.06430(11) 0.0465(7) Uani 1 1 d . C .
H55A H 0.0765 0.2294 -0.0797 0.056 Uiso 1 1 calc R . .
C65 C 0.10751(5) 0.1552(2) -0.01992(9) 0.0331(5) Uani 1 1 d . C .
C75 C 0.18918(7) 0.2122(4) 0.0026(2) 0.0376(10) Uani 0.757(8) 1 d PD C 1
H75A H 0.1937 0.1482 0.0274 0.045 Uiso 0.757(8) 1 calc PR C 1
C85 C 0.20603(9) 0.2050(5) -0.0443(2) 0.0642(13) Uani 0.757(8) 1 d PD C 1
H85A H 0.2267 0.1959 -0.0268 0.096 Uiso 0.757(8) 1 calc PR C 1
H85B H 0.2033 0.2696 -0.0673 0.096 Uiso 0.757(8) 1 calc PR C 1
H85C H 0.1991 0.1447 -0.0692 0.096 Uiso 0.757(8) 1 calc PR C 1
C95 C 0.19767(12) 0.3085(5) 0.0410(2) 0.0729(16) Uani 0.757(8) 1 d PD C 1
H95A H 0.1862 0.3101 0.0708 0.109 Uiso 0.757(8) 1 calc PR C 1
H95B H 0.1939 0.3724 0.0175 0.109 Uiso 0.757(8) 1 calc PR C 1
H95C H 0.2184 0.3049 0.0594 0.109 Uiso 0.757(8) 1 calc PR C 1
C75' C 0.1879(2) 0.2382(14) 0.0135(7) 0.0376(10) Uani 0.243(8) 1 d PD C 5
H75B H 0.1902 0.2087 0.0533 0.045 Uiso 0.243(8) 1 calc PR C 5
C85' C 0.2070(3) 0.1739(14) -0.0183(7) 0.0642(13) Uani 0.243(8) 1 d PD C 5
H85D H 0.2246 0.1517 0.0091 0.096 Uiso 0.243(8) 1 calc PR C 5
H85E H 0.2122 0.2171 -0.0486 0.096 Uiso 0.243(8) 1 calc PR C 5
H85F H 0.1963 0.1117 -0.0357 0.096 Uiso 0.243(8) 1 calc PR C 5
C95' C 0.2000(4) 0.3500(14) 0.0187(9) 0.0729(16) Uani 0.243(8) 1 d PD C 5
H95D H 0.1885 0.3939 0.0394 0.109 Uiso 0.243(8) 1 calc PR C 5
H95E H 0.1990 0.3790 -0.0199 0.109 Uiso 0.243(8) 1 calc PR C 5
H95F H 0.2203 0.3488 0.0401 0.109 Uiso 0.243(8) 1 calc PR C 5
C105 C 0.08695(5) 0.0855(2) 0.00387(10) 0.0356(5) Uani 1 1 d . . .
H10F H 0.0973 0.0636 0.0435 0.043 Uiso 1 1 calc R C .
C115 C 0.07906(8) -0.0135(3) -0.03107(15) 0.0643(9) Uani 1 1 d . . .
H11M H 0.0651 -0.0544 -0.0149 0.096 Uiso 1 1 calc R . .
H11N H 0.0966 -0.0555 -0.0298 0.096 Uiso 1 1 calc R . .
H11O H 0.0703 0.0051 -0.0712 0.096 Uiso 1 1 calc R . .
C125 C 0.05969(6) 0.1430(3) 0.01002(14) 0.0539(7) Uani 1 1 d . . .
H12J H 0.0486 0.0987 0.0311 0.081 Uiso 1 1 calc R . .
H12K H 0.0479 0.1590 -0.0284 0.081 Uiso 1 1 calc R . .
H12L H 0.0650 0.2087 0.0313 0.081 Uiso 1 1 calc R . .
C16 C 0.20295(4) 0.02323(16) 0.21356(9) 0.0267(4) Uani 1 1 d . . .
C26 C 0.22905(5) 0.07966(18) 0.21818(10) 0.0324(5) Uani 1 1 d . . .
C36 C 0.24767(5) 0.0884(2) 0.27264(11) 0.0393(5) Uani 1 1 d . . .
H36A H 0.2656 0.1248 0.2764 0.047 Uiso 1 1 calc R . .
C46 C 0.24061(6) 0.0454(2) 0.32067(11) 0.0433(6) Uani 1 1 d . . .
H46A H 0.2536 0.0520 0.3572 0.052 Uiso 1 1 calc R . .
C56 C 0.21468(5) -0.0074(2) 0.31613(10) 0.0375(5) Uani 1 1 d . . .
H56A H 0.2098 -0.0354 0.3499 0.045 Uiso 1 1 calc R . .
C66 C 0.19541(5) -0.02053(17) 0.26269(9) 0.0298(4) Uani 1 1 d . . .
C76 C 0.23764(5) 0.1299(2) 0.16650(12) 0.0406(6) Uani 1 1 d . . .
H76A H 0.2217 0.1171 0.1318 0.049 Uiso 1 1 calc R . .
C86 C 0.26584(7) 0.0816(3) 0.15519(15) 0.0545(7) Uani 1 1 d . . .
H86A H 0.2633 0.0056 0.1497 0.082 Uiso 1 1 calc R . .
H86B H 0.2819 0.0954 0.1883 0.082 Uiso 1 1 calc R . .
H86C H 0.2702 0.1132 0.1204 0.082 Uiso 1 1 calc R . .
C96 C 0.24157(7) 0.2488(2) 0.17455(16) 0.0548(8) Uani 1 1 d . . .
H96A H 0.2231 0.2807 0.1778 0.082 Uiso 1 1 calc R . .
H96B H 0.2478 0.2788 0.1412 0.082 Uiso 1 1 calc R . .
H96C H 0.2563 0.2631 0.2098 0.082 Uiso 1 1 calc R . .
C106 C 0.16815(5) -0.08497(18) 0.25942(10) 0.0318(5) Uani 1 1 d . . .
H10G H 0.1565 -0.0806 0.2189 0.038 Uiso 1 1 calc R . .
C116 C 0.17548(6) -0.2010(2) 0.27272(14) 0.0486(7) Uani 1 1 d . . .
H11P H 0.1868 -0.2280 0.2458 0.073 Uiso 1 1 calc R . .
H11Q H 0.1575 -0.2415 0.2685 0.073 Uiso 1 1 calc R . .
H11R H 0.1868 -0.2077 0.3124 0.073 Uiso 1 1 calc R . .
C126 C 0.14935(6) -0.0433(2) 0.29929(11) 0.0406(6) Uani 1 1 d . . .
H12M H 0.1442 0.0301 0.2895 0.061 Uiso 1 1 calc R . .
H12N H 0.1602 -0.0476 0.3395 0.061 Uiso 1 1 calc R . .
H12O H 0.1316 -0.0856 0.2945 0.061 Uiso 1 1 calc R . .
C17 C 0.1611(2) 0.5556(7) 0.1746(4) 0.0690(15) Uani 0.476(3) 1 d PD C 1
H17A H 0.1718 0.5393 0.2138 0.104 Uiso 0.476(3) 1 calc PR C 1
H17B H 0.1407 0.5363 0.1704 0.104 Uiso 0.476(3) 1 calc PR C 1
H17C H 0.1626 0.6311 0.1674 0.104 Uiso 0.476(3) 1 calc PR C 1
C27 C 0.17370(14) 0.4954(5) 0.1323(3) 0.0516(10) Uani 0.476(3) 1 d PD C 1
H27A H 0.1937 0.5205 0.1342 0.062 Uiso 0.476(3) 1 calc PR C 1
H27B H 0.1748 0.4203 0.1435 0.062 Uiso 0.476(3) 1 calc PR C 1
O1 O 0.15703(11) 0.5046(3) 0.0725(2) 0.0494(8) Uani 0.476(3) 1 d PD C 1
C37 C 0.1604(10) 0.609(2) 0.0508(10) 0.079(2) Uani 0.476(3) 1 d PD C 1
H37A H 0.1813 0.6259 0.0558 0.095 Uiso 0.476(3) 1 calc PR C 1
H37B H 0.1516 0.6614 0.0729 0.095 Uiso 0.476(3) 1 calc PR C 1
C47 C 0.1458(8) 0.6154(16) -0.0121(9) 0.098(5) Uani 0.476(3) 1 d PD C 1
H47A H 0.1561 0.6660 -0.0314 0.147 Uiso 0.476(3) 1 calc PR C 1
H47B H 0.1256 0.6383 -0.0160 0.147 Uiso 0.476(3) 1 calc PR C 1
H47C H 0.1461 0.5460 -0.0299 0.147 Uiso 0.476(3) 1 calc PR C 1
C17' C 0.17562(16) 0.5286(7) 0.1660(3) 0.0690(15) Uani 0.524(3) 1 d PD C 5
H17D H 0.1765 0.5368 0.2074 0.104 Uiso 0.524(3) 1 calc PR C 5
H17E H 0.1875 0.5831 0.1532 0.104 Uiso 0.524(3) 1 calc PR C 5
H17F H 0.1830 0.4591 0.1587 0.104 Uiso 0.524(3) 1 calc PR C 5
C27' C 0.14470(12) 0.5392(4) 0.1331(3) 0.0516(10) Uani 0.524(3) 1 d PD C 5
H27C H 0.1327 0.4857 0.1473 0.062 Uiso 0.524(3) 1 calc PR C 5
H27D H 0.1373 0.6094 0.1408 0.062 Uiso 0.524(3) 1 calc PR C 5
O1' O 0.14159(10) 0.5264(3) 0.07194(18) 0.0494(8) Uani 0.524(3) 1 d PD C 5
C37' C 0.1571(9) 0.6015(19) 0.0446(8) 0.079(2) Uani 0.524(3) 1 d PD C 5
H37C H 0.1782 0.5946 0.0601 0.095 Uiso 0.524(3) 1 calc PR C 5
H37D H 0.1512 0.6739 0.0521 0.095 Uiso 0.524(3) 1 calc PR C 5
C47' C 0.1499(8) 0.5795(14) -0.0198(8) 0.098(5) Uani 0.524(3) 1 d PD C 5
H47D H 0.1552 0.6406 -0.0405 0.147 Uiso 0.524(3) 1 calc PR C 5
H47E H 0.1291 0.5657 -0.0326 0.147 Uiso 0.524(3) 1 calc PR C 5
H47F H 0.1609 0.5179 -0.0279 0.147 Uiso 0.524(3) 1 calc PR C 5
O2 O 0.0842(2) 0.4755(9) 0.0033(5) 0.0575(16) Uani 0.417(3) 1 d PD C 1
C57 C 0.0730(3) 0.5068(14) 0.0521(6) 0.119(3) Uani 0.417(3) 1 d PD C 1
H57A H 0.0838 0.5682 0.0714 0.142 Uiso 0.417(3) 1 calc PR C 1
H57B H 0.0748 0.4485 0.0803 0.142 Uiso 0.417(3) 1 calc PR C 1
C67 C 0.0413(3) 0.5350(14) 0.0297(6) 0.119(3) Uani 0.417(3) 1 d PD C 1
H67A H 0.0350 0.5929 0.0519 0.142 Uiso 0.417(3) 1 calc PR C 1
H67B H 0.0284 0.4736 0.0289 0.142 Uiso 0.417(3) 1 calc PR C 1
C77 C 0.0436(3) 0.5697(11) -0.0312(5) 0.106(3) Uani 0.417(3) 1 d PD C 1
H77A H 0.0494 0.6446 -0.0305 0.127 Uiso 0.417(3) 1 calc PR C 1
H77B H 0.0245 0.5622 -0.0581 0.127 Uiso 0.417(3) 1 calc PR C 1
C87 C 0.0665(4) 0.5013(13) -0.0528(6) 0.106(3) Uani 0.417(3) 1 d PD C 1
H87A H 0.0577 0.4382 -0.0741 0.127 Uiso 0.417(3) 1 calc PR C 1
H87B H 0.0773 0.5419 -0.0767 0.127 Uiso 0.417(3) 1 calc PR C 1
O2' O 0.0750(3) 0.4396(8) -0.0081(5) 0.0575(16) Uani 0.296(5) 1 d PD C 5
C57' C 0.0521(4) 0.4446(13) 0.0233(10) 0.119(3) Uani 0.296(5) 1 d PD C 5
H57C H 0.0559 0.4020 0.0590 0.142 Uiso 0.296(5) 1 calc PR C 5
H57D H 0.0326 0.4303 -0.0007 0.142 Uiso 0.296(5) 1 calc PR C 5
C67' C 0.0588(6) 0.5605(13) 0.0334(8) 0.119(3) Uani 0.296(5) 1 d PD C 5
H67C H 0.0785 0.5682 0.0581 0.142 Uiso 0.296(5) 1 calc PR C 5
H67D H 0.0448 0.5912 0.0544 0.142 Uiso 0.296(5) 1 calc PR C 5
C77' C 0.0572(4) 0.6223(14) -0.0232(7) 0.106(3) Uani 0.296(5) 1 d PD C 5
H77C H 0.0702 0.6840 -0.0190 0.127 Uiso 0.296(5) 1 calc PR C 5
H77D H 0.0372 0.6416 -0.0433 0.127 Uiso 0.296(5) 1 calc PR C 5
C87' C 0.0692(6) 0.5243(13) -0.0487(8) 0.106(3) Uani 0.296(5) 1 d PD C 5
H87C H 0.0549 0.5008 -0.0835 0.127 Uiso 0.296(5) 1 calc PR C 5
H87D H 0.0873 0.5435 -0.0608 0.127 Uiso 0.296(5) 1 calc PR C 5
O2" O 0.0763(3) 0.4707(12) 0.0069(7) 0.0575(16) Uani 0.286(5) 1 d PD C 6
C57" C 0.0730(4) 0.5781(15) 0.0233(11) 0.119(3) Uani 0.286(5) 1 d PD C 6
H57E H 0.0835 0.6269 0.0024 0.142 Uiso 0.286(5) 1 calc PR C 6
H57F H 0.0799 0.5883 0.0654 0.142 Uiso 0.286(5) 1 calc PR C 6
C67" C 0.0400(4) 0.5927(19) 0.0046(10) 0.119(3) Uani 0.286(5) 1 d PD C 6
H67E H 0.0303 0.5666 0.0349 0.142 Uiso 0.286(5) 1 calc PR C 6
H67F H 0.0351 0.6679 -0.0025 0.142 Uiso 0.286(5) 1 calc PR C 6
C77" C 0.0304(4) 0.5299(13) -0.0503(8) 0.106(3) Uani 0.286(5) 1 d PD C 6
H77E H 0.0333 0.5691 -0.0846 0.127 Uiso 0.286(5) 1 calc PR C 6
H77F H 0.0099 0.5074 -0.0561 0.127 Uiso 0.286(5) 1 calc PR C 6
C87" C 0.0511(3) 0.4382(12) -0.0359(9) 0.106(3) Uani 0.286(5) 1 d PD C 6
H87E H 0.0414 0.3789 -0.0209 0.127 Uiso 0.286(5) 1 calc PR C 6
H87F H 0.0572 0.4143 -0.0712 0.127 Uiso 0.286(5) 1 calc PR C 6
C18 C 0.0052(3) 0.6652(8) 0.3686(5) 0.092(3) Uani 0.50 1 d PD D -1
H18A H 0.0180 0.6883 0.4047 0.138 Uiso 0.50 1 calc PR D -1
H18B H 0.0072 0.5892 0.3642 0.138 Uiso 0.50 1 calc PR D -1
H18C H -0.0150 0.6818 0.3696 0.138 Uiso 0.50 1 calc PR D -1
C28 C 0.0131(2) 0.7203(7) 0.3192(5) 0.080(2) Uani 0.50 1 d PD D -1
H28A H 0.0339 0.7072 0.3198 0.096 Uiso 0.50 1 calc PR D -1
H28B H 0.0105 0.7969 0.3232 0.096 Uiso 0.50 1 calc PR D -1
O38 O -0.00508(14) 0.6837(5) 0.2626(4) 0.101(3) Uani 0.50 1 d PD D -1
C48 C 0.0021(2) 0.7323(7) 0.2100(5) 0.080(2) Uani 0.50 1 d PD D -1
H48A H -0.0017 0.8087 0.2105 0.096 Uiso 0.50 1 calc PR D -1
H48B H 0.0231 0.7227 0.2119 0.096 Uiso 0.50 1 calc PR D -1
C58 C -0.0139(3) 0.6897(9) 0.1560(5) 0.092(3) Uani 0.50 1 d PD D -1
H58A H -0.0066 0.7203 0.1240 0.138 Uiso 0.50 1 calc PR D -1
H58B H -0.0345 0.7066 0.1513 0.138 Uiso 0.50 1 calc PR D -1
H58C H -0.0114 0.6132 0.1560 0.138 Uiso 0.50 1 calc PR D -1
C68 C 0.2509(5) 0.0846(18) 0.4980(12) 0.124(5) Uani 0.50 1 d PD E -1
H68A H 0.2533 0.0325 0.4689 0.185 Uiso 0.50 1 calc PR E -1
H68B H 0.2303 0.0908 0.4986 0.185 Uiso 0.50 1 calc PR E -1
H68C H 0.2618 0.0622 0.5360 0.185 Uiso 0.50 1 calc PR E -1
C78 C 0.2618(5) 0.1867(16) 0.4835(11) 0.113(4) Uani 0.50 1 d PD E -1
H78A H 0.2590 0.1945 0.4411 0.136 Uiso 0.50 1 calc PR E -1
H78B H 0.2827 0.1939 0.5012 0.136 Uiso 0.50 1 calc PR E -1
O88 O 0.2437(2) 0.2709(9) 0.5084(6) 0.113(4) Uani 0.50 1 d PD E -1
C98 C 0.2547(5) 0.3854(18) 0.4917(12) 0.124(5) Uani 0.50 1 d PD E -1
H98A H 0.2738 0.4031 0.5165 0.148 Uiso 0.50 1 calc PR E -1
H98B H 0.2562 0.3875 0.4508 0.148 Uiso 0.50 1 calc PR E -1
C108 C 0.2334(2) 0.4538(12) 0.5015(5) 0.117(4) Uani 0.50 1 d PD E -1
H10A H 0.2384 0.5259 0.4929 0.175 Uiso 0.50 1 calc PR E -1
H10B H 0.2320 0.4492 0.5420 0.175 Uiso 0.50 1 calc PR E -1
H10C H 0.2147 0.4347 0.4766 0.175 Uiso 0.50 1 calc PR E -1

loop_
_atom_site_aniso_label
_atom_site_aniso_U_11
_atom_site_aniso_U_22
_atom_site_aniso_U_33
_atom_site_aniso_U_23
_atom_site_aniso_U_13
_atom_site_aniso_U_12
Fe1 0.02443(14) 0.02034(13) 0.01889(13) 0.00060(10) 0.00414(10) -0.00204(10)
Fe2 0.02219(13) 0.02249(13) 0.01884(13) 0.00007(10) 0.00186(10) 0.00142(10)
S1 0.0411(3) 0.0264(2) 0.0326(3) 0.0067(2) 0.0156(2) 0.0043(2)
Na1 0.0867(9) 0.0445(6) 0.0394(6) 0.0137(5) 0.0080(6) 0.0008(6)
N11 0.0331(9) 0.0222(8) 0.0229(8) -0.0020(6) 0.0061(7) -0.0041(7)
N21 0.0263(8) 0.0230(8) 0.0236(8) -0.0003(6) 0.0053(6) -0.0033(6)
N14 0.0231(8) 0.0335(9) 0.0208(8) -0.0008(7) 0.0018(6) 0.0006(7)
N24 0.0211(8) 0.0248(8) 0.0248(8) -0.0003(6) 0.0006(6) -0.0011(6)
C11 0.0693(18) 0.0396(13) 0.0243(11) -0.0065(10) 0.0143(11) -0.0063(12)
C21 0.0397(12) 0.0295(10) 0.0243(10) -0.0016(8) 0.0088(9) -0.0010(9)
C31 0.0479(13) 0.0329(11) 0.0251(10) 0.0021(8) 0.0149(9) -0.0060(10)
C41 0.0384(12) 0.0279(10) 0.0305(11) 0.0011(8) 0.0116(9) -0.0068(9)
C51 0.0676(19) 0.0469(15) 0.0420(14) -0.0008(12) 0.0250(13) -0.0263(14)
C12 0.0259(10) 0.0270(10) 0.0271(10) 0.0004(8) 0.0055(8) -0.0051(8)
C22 0.0262(10) 0.0263(10) 0.0345(11) -0.0029(8) 0.0025(8) -0.0042(8)
C32 0.0349(12) 0.0313(11) 0.0443(13) -0.0107(10) 0.0010(10) -0.0066(9)
C42 0.0305(12) 0.0438(14) 0.0456(14) -0.0099(11) -0.0053(10) -0.0089(10)
C52 0.0225(10) 0.0464(14) 0.0431(13) 0.0000(11) 0.0005(9) -0.0023(9)
C62 0.0256(10) 0.0346(11) 0.0359(11) -0.0007(9) 0.0085(9) -0.0010(8)
C72 0.0292(11) 0.0253(10) 0.0371(12) -0.0018(8) 0.0006(9) -0.0014(8)
C82 0.0328(12) 0.0296(11) 0.0441(13) -0.0056(10) 0.0038(10) -0.0015(9)
C92 0.0445(15) 0.0342(13) 0.0603(17) 0.0112(12) 0.0122(13) 0.0030(11)
C102 0.027(3) 0.0462(16) 0.0421(15) -0.0065(14) 0.0096(15) 0.0081(16)
C112 0.069(4) 0.071(3) 0.108(5) -0.008(4) 0.053(3) 0.018(3)
C122 0.048(2) 0.0381(19) 0.047(2) -0.0012(16) 0.005(2) 0.010(2)
C10' 0.027(3) 0.0462(16) 0.0421(15) -0.0065(14) 0.0096(15) 0.0081(16)
C11' 0.069(4) 0.071(3) 0.108(5) -0.008(4) 0.053(3) 0.018(3)
C12' 0.048(2) 0.0381(19) 0.047(2) -0.0012(16) 0.005(2) 0.010(2)
C13 0.0412(12) 0.0242(10) 0.0262(10) -0.0039(8) 0.0094(9) -0.0037(8)
C23 0.0415(13) 0.0285(11) 0.0385(12) -0.0070(9) 0.0106(10) -0.0063(9)
C33 0.0464(14) 0.0337(12) 0.0500(15) -0.0136(11) 0.0141(12) -0.0122(11)
C43 0.0590(16) 0.0262(11) 0.0477(14) -0.0107(10) 0.0197(12) -0.0119(11)
C53 0.0547(16) 0.0259(11) 0.0513(15) -0.0035(10) 0.0141(12) -0.0008(10)
C63 0.0445(14) 0.0263(11) 0.0445(14) -0.0035(10) 0.0055(11) -0.0021(10)
C73 0.0361(13) 0.0343(12) 0.0608(17) -0.0094(12) 0.0037(12) -0.0034(10)
C83 0.100(3) 0.105(3) 0.068(3) 0.032(2) 0.026(2) 0.046(3)
C93 0.0541(19) 0.063(2) 0.074(2) -0.0113(17) 0.0169(16) 0.0124(16)
C103 0.0444(19) 0.0297(16) 0.058(5) -0.015(3) 0.003(2) 0.0058(15)
C113 0.042(2) 0.075(5) 0.101(5) -0.018(3) 0.020(3) -0.001(3)
C123 0.078(3) 0.160(6) 0.041(6) 0.001(6) -0.025(6) 0.003(4)
C10" 0.0444(19) 0.0297(16) 0.058(5) -0.015(3) 0.003(2) 0.0058(15)
C11" 0.042(2) 0.075(5) 0.101(5) -0.018(3) 0.020(3) -0.001(3)
C12" 0.078(3) 0.160(6) 0.041(6) 0.001(6) -0.025(6) 0.003(4)
C14 0.0420(13) 0.0501(14) 0.0282(11) -0.0137(10) 0.0097(10) -0.0015(11)
C24 0.0237(9) 0.0353(11) 0.0257(9) -0.0075(8) 0.0059(7) -0.0052(8)
C34 0.0283(10) 0.0272(10) 0.0354(11) -0.0081(8) 0.0073(8) -0.0008(8)
C44 0.0226(9) 0.0238(9) 0.0354(11) -0.0017(8) 0.0050(8) 0.0003(7)
C54 0.0394(13) 0.0304(11) 0.0471(14) -0.0026(10) 0.0019(11) 0.0102(10)
C15 0.0282(10) 0.0404(12) 0.0201(9) -0.0002(8) 0.0041(8) 0.0023(9)
C25 0.0337(12) 0.0561(15) 0.0261(10) 0.0101(10) 0.0066(9) -0.0016(11)
C35 0.0454(15) 0.071(2) 0.0356(13) 0.0220(13) 0.0117(11) -0.0015(14)
C45 0.0473(16) 0.075(2) 0.0348(13) 0.0247(14) 0.0056(11) 0.0084(14)
C55 0.0356(13) 0.074(2) 0.0268(11) 0.0137(12) -0.0005(10) 0.0087(12)
C65 0.0293(11) 0.0467(13) 0.0210(9) 0.0010(9) 0.0008(8) 0.0022(9)
C75 0.0319(13) 0.050(3) 0.031(2) 0.0038(16) 0.0065(12) -0.0063(14)
C85 0.0388(18) 0.113(4) 0.046(3) -0.002(3) 0.021(2) -0.019(2)
C95 0.059(3) 0.094(5) 0.055(3) -0.010(3) -0.010(2) -0.014(3)
C75' 0.0319(13) 0.050(3) 0.031(2) 0.0038(16) 0.0065(12) -0.0063(14)
C85' 0.0388(18) 0.113(4) 0.046(3) -0.002(3) 0.021(2) -0.019(2)
C95' 0.059(3) 0.094(5) 0.055(3) -0.010(3) -0.010(2) -0.014(3)
C105 0.0253(10) 0.0499(14) 0.0282(11) 0.0011(10) -0.0016(8) -0.0037(9)
C115 0.0588(19) 0.079(2) 0.063(2) -0.0288(18) 0.0289(16) -0.0273(17)
C125 0.0370(14) 0.071(2) 0.0571(18) 0.0116(15) 0.0184(13) 0.0060(13)
C16 0.0233(9) 0.0249(9) 0.0280(10) -0.0007(8) -0.0026(7) 0.0022(7)
C26 0.0274(10) 0.0299(10) 0.0355(11) 0.0000(9) -0.0027(9) -0.0010(8)
C36 0.0283(11) 0.0418(13) 0.0405(13) -0.0007(10) -0.0082(10) -0.0017(9)
C46 0.0363(13) 0.0489(15) 0.0357(12) -0.0008(11) -0.0118(10) 0.0032(11)
C56 0.0377(12) 0.0415(13) 0.0279(11) 0.0043(9) -0.0045(9) 0.0024(10)
C66 0.0286(10) 0.0277(10) 0.0290(10) 0.0016(8) -0.0027(8) 0.0034(8)
C76 0.0273(11) 0.0467(14) 0.0428(13) 0.0082(11) -0.0033(10) -0.0094(10)
C86 0.0557(18) 0.0499(16) 0.0618(19) -0.0031(14) 0.0216(15) -0.0025(14)
C96 0.0443(15) 0.0411(15) 0.081(2) 0.0151(15) 0.0177(15) 0.0008(12)
C106 0.0323(11) 0.0305(10) 0.0291(10) 0.0072(8) -0.0010(8) 0.0014(8)
C116 0.0446(15) 0.0334(13) 0.0637(18) 0.0087(12) 0.0028(13) -0.0008(11)
C126 0.0370(13) 0.0492(15) 0.0347(12) 0.0092(11) 0.0061(10) 0.0004(11)
C17 0.077(5) 0.070(4) 0.061(3) -0.019(3) 0.017(3) 0.005(3)
C27 0.051(2) 0.0351(19) 0.071(3) -0.0031(19) 0.017(2) 0.0010(17)
O1 0.060(2) 0.0328(15) 0.0537(15) 0.0118(12) 0.0096(19) 0.0070(15)
C37 0.125(8) 0.042(3) 0.080(4) 0.019(3) 0.043(5) -0.006(3)
C47 0.110(10) 0.080(12) 0.089(6) 0.055(8) -0.011(5) -0.017(10)
C17' 0.077(5) 0.070(4) 0.061(3) -0.019(3) 0.017(3) 0.005(3)
C27' 0.051(2) 0.0351(19) 0.071(3) -0.0031(19) 0.017(2) 0.0010(17)
O1' 0.060(2) 0.0328(15) 0.0537(15) 0.0118(12) 0.0096(19) 0.0070(15)
C37' 0.125(8) 0.042(3) 0.080(4) 0.019(3) 0.043(5) -0.006(3)
C47' 0.110(10) 0.080(12) 0.089(6) 0.055(8) -0.011(5) -0.017(10)
O2 0.070(5) 0.040(3) 0.063(3) 0.0003(19) 0.016(3) 0.004(3)
C57 0.111(6) 0.123(7) 0.139(7) -0.018(5) 0.063(6) 0.027(6)
C67 0.111(6) 0.123(7) 0.139(7) -0.018(5) 0.063(6) 0.027(6)
C77 0.087(5) 0.089(6) 0.118(4) -0.007(4) -0.028(4) 0.036(4)
C87 0.087(5) 0.089(6) 0.118(4) -0.007(4) -0.028(4) 0.036(4)
O2' 0.070(5) 0.040(3) 0.063(3) 0.0003(19) 0.016(3) 0.004(3)
C57' 0.111(6) 0.123(7) 0.139(7) -0.018(5) 0.063(6) 0.027(6)
C67' 0.111(6) 0.123(7) 0.139(7) -0.018(5) 0.063(6) 0.027(6)
C77' 0.087(5) 0.089(6) 0.118(4) -0.007(4) -0.028(4) 0.036(4)
C87' 0.087(5) 0.089(6) 0.118(4) -0.007(4) -0.028(4) 0.036(4)
O2" 0.070(5) 0.040(3) 0.063(3) 0.0003(19) 0.016(3) 0.004(3)
C57" 0.111(6) 0.123(7) 0.139(7) -0.018(5) 0.063(6) 0.027(6)
C67" 0.111(6) 0.123(7) 0.139(7) -0.018(5) 0.063(6) 0.027(6)
C77" 0.087(5) 0.089(6) 0.118(4) -0.007(4) -0.028(4) 0.036(4)
C87" 0.087(5) 0.089(6) 0.118(4) -0.007(4) -0.028(4) 0.036(4)
C18 0.094(6) 0.068(5) 0.104(8) -0.013(4) 0.002(5) -0.007(4)
C28 0.048(4) 0.050(3) 0.134(8) 0.007(3) 0.002(4) -0.008(2)
O38 0.040(4) 0.075(4) 0.179(10) -0.022(5) 0.004(4) -0.007(3)
C48 0.048(4) 0.050(3) 0.134(8) 0.007(3) 0.002(4) -0.008(2)
C58 0.094(6) 0.068(5) 0.104(8) -0.013(4) 0.002(5) -0.007(4)
C68 0.077(8) 0.194(15) 0.119(10) 0.052(10) 0.063(5) 0.049(7)
C78 0.082(7) 0.178(13) 0.092(6) 0.018(8) 0.047(4) 0.037(6)
O88 0.082(7) 0.178(13) 0.092(6) 0.018(8) 0.047(4) 0.037(6)
C98 0.077(8) 0.194(15) 0.119(10) 0.052(10) 0.063(5) 0.049(7)
C108 0.080(7) 0.192(14) 0.081(7) 0.022(8) 0.022(6) 0.010(8)

loop_
_atom_type_symbol
_atom_type_description
_atom_type_scat_dispersion_real
_atom_type_scat_dispersion_imag
_atom_type_scat_source
C C 0.0033 0.0016 'International Tables Vol C Tables 4.2.6.8 and 6.1.1.4'
H H 0.0000 0.0000 'International Tables Vol C Tables 4.2.6.8 and 6.1.1.4'
N N 0.0061 0.0033 'International Tables Vol C Tables 4.2.6.8 and 6.1.1.4'
O O 0.0106 0.0060 'International Tables Vol C Tables 4.2.6.8 and 6.1.1.4'
Na Na 0.0362 0.0249 'International Tables Vol C Tables 4.2.6.8 and 6.1.1.4'
S S 0.1246 0.1234 'International Tables Vol C Tables 4.2.6.8 and 6.1.1.4'
Fe Fe 0.3463 0.8444 'International Tables Vol C Tables 4.2.6.8 and 6.1.1.4'

loop_
_geom_angle_atom_site_label_1
_geom_angle_atom_site_label_2
_geom_angle_atom_site_label_3
_geom_angle
N11 Fe1 N21 91.09(7)
N11 Fe1 S1 110.26(5)
N21 Fe1 S1 150.07(5)
N11 Fe1 Fe2 133.65(5)
N21 Fe1 Fe2 125.36(5)
S1 Fe1 Fe2 52.157(18)
N11 Fe1 H1 129.9(9)
N21 Fe1 H1 95.8(9)
S1 Fe1 H1 86.4(10)
Fe2 Fe1 H1 34.3(10)
N24 Fe2 N14 90.11(7)
N24 Fe2 S1 152.59(5)
N14 Fe2 S1 109.00(5)
N24 Fe2 Fe1 126.06(5)
N14 Fe2 Fe1 134.34(5)
S1 Fe2 Fe1 51.640(16)
N24 Fe2 H1 97.4(9)
N14 Fe2 H1 129.9(9)
S1 Fe2 H1 85.4(9)
Fe1 Fe2 H1 33.8(9)
Fe1 S1 Fe2 76.20(2)
Fe1 S1 Na1 149.95(4)
Fe2 S1 Na1 111.13(4)
O2 Na1 O1' 80.9(3)
O1' Na1 O2' 96.5(3)
O2 Na1 O1 98.0(3)
O2' Na1 O1 113.7(3)
O1' Na1 O2" 85.3(3)
O1 Na1 O2" 103.2(3)
O2 Na1 S1 120.6(3)
O1' Na1 S1 98.37(11)
O2' Na1 S1 117.0(3)
O1 Na1 S1 96.07(11)
O2" Na1 S1 113.6(4)
O2 Na1 C35 110.9(3)
O1' Na1 C35 114.99(14)
O2' Na1 C35 105.2(3)
O1 Na1 C35 101.62(15)
O2" Na1 C35 115.1(4)
S1 Na1 C35 121.96(7)
O2 Na1 C45 88.9(3)
O1' Na1 C45 127.82(13)
O2' Na1 C45 80.2(3)
O1 Na1 C45 120.85(14)
O2" Na1 C45 91.4(4)
S1 Na1 C45 129.72(8)
C35 Na1 C45 26.60(8)
C57 Na1 C45 114.6(3)
O2 Na1 C55 88.0(3)
O1' Na1 C55 152.95(13)
O2' Na1 C55 74.4(3)
O1 Na1 C55 147.20(14)
O2" Na1 C55 86.9(3)
S1 Na1 C55 108.49(7)
C35 Na1 C55 46.93(8)
C57 Na1 C55 106.8(3)
C45 Na1 C55 26.62(8)
O2 Na1 C25 136.1(3)
O1' Na1 C25 120.44(14)
O2' Na1 C25 126.8(3)
O1 Na1 C25 102.42(14)
O2" Na1 C25 138.5(4)
S1 Na1 C25 95.38(6)
C35 Na1 C25 26.92(7)
C57 Na1 C25 161.2(3)
C45 Na1 C25 47.33(7)
C55 Na1 C25 54.99(7)
O2 Na1 C65 108.7(3)
O1' Na1 C65 167.90(14)
O2' Na1 C65 93.3(2)
O1 Na1 C65 149.35(14)
O2" Na1 C65 105.1(3)
S1 Na1 C65 83.33(5)
C35 Na1 C65 55.21(8)
C57 Na1 C65 118.8(3)
C45 Na1 C65 47.27(8)
C55 Na1 C65 26.61(7)
C25 Na1 C65 47.50(7)
C21 N11 C13 115.75(18)
C21 N11 Fe1 123.45(14)
C13 N11 Fe1 120.74(14)
C41 N21 C12 116.08(17)
C41 N21 Fe1 122.26(14)
C12 N21 Fe1 121.55(13)
C24 N14 C15 117.10(18)
C24 N14 Fe2 124.00(15)
C15 N14 Fe2 118.83(14)
C44 N24 C16 116.47(17)
C44 N24 Fe2 123.54(14)
C16 N24 Fe2 119.97(13)
C21 C11 H11A 109.5
C21 C11 H11B 109.5
H11A C11 H11B 109.5
C21 C11 H11C 109.5
H11A C11 H11C 109.5
H11B C11 H11C 109.5
N11 C21 C31 123.7(2)
N11 C21 C11 120.6(2)
C31 C21 C11 115.7(2)
C41 C31 C21 128.5(2)
C41 C31 H31A 115.7
C21 C31 H31A 115.7
N21 C41 C31 124.5(2)
N21 C41 C51 120.1(2)
C31 C41 C51 115.4(2)
C41 C51 H51A 109.5
C41 C51 H51B 109.5
H51A C51 H51B 109.5
C41 C51 H51C 109.5
H51A C51 H51C 109.5
H51B C51 H51C 109.5
C22 C12 C62 120.8(2)
C22 C12 N21 120.72(19)
C62 C12 N21 118.46(19)
C32 C22 C12 118.3(2)
C32 C22 C72 118.8(2)
C12 C22 C72 122.84(19)
C42 C32 C22 121.4(2)
C42 C32 H32A 119.3
C22 C32 H32A 119.3
C32 C42 C52 119.7(2)
C32 C42 H42A 120.1
C52 C42 H42A 120.1
C42 C52 C62 121.2(2)
C42 C52 H52A 119.4
C62 C52 H52A 119.4
C52 C62 C12 118.4(2)
C52 C62 C102 117.9(7)
C12 C62 C102 123.6(7)
C52 C62 C10' 121.7(7)
C12 C62 C10' 119.7(7)
C22 C72 C82 111.5(2)
C22 C72 C92 111.3(2)
C82 C72 C92 109.7(2)
C22 C72 H72A 108.1
C82 C72 H72A 108.1
C92 C72 H72A 108.1
C72 C82 H82A 109.5
C72 C82 H82B 109.5
H82A C82 H82B 109.5
C72 C82 H82C 109.5
H82A C82 H82C 109.5
H82B C82 H82C 109.5
C72 C92 H92A 109.5
C72 C92 H92B 109.5
H92A C92 H92B 109.5
C72 C92 H92C 109.5
H92A C92 H92C 109.5
H92B C92 H92C 109.5
C62 C102 C112 113.7(9)
C62 C102 C122 108.2(6)
C112 C102 C122 110.1(9)
C62 C102 H10D 108.2
C112 C102 H10D 108.2
C122 C102 H10D 108.2
C11' C10' C62 112.7(7)
C11' C10' C12' 108.8(9)
C62 C10' C12' 114.3(9)
C11' C10' H10H 106.9
C62 C10' H10H 106.9
C12' C10' H10H 106.9
C23 C13 C63 120.4(2)
C23 C13 N11 120.5(2)
C63 C13 N11 119.1(2)
C33 C23 C13 118.3(2)
C33 C23 C73 119.5(2)
C13 C23 C73 122.1(2)
C43 C33 C23 121.3(3)
C43 C33 H33A 119.3
C23 C33 H33A 119.3
C33 C43 C53 119.9(2)
C33 C43 H43A 120.0
C53 C43 H43A 120.0
C43 C53 C63 120.7(3)
C43 C53 H53A 119.7
C63 C53 H53A 119.7
C53 C63 C13 119.1(2)
C53 C63 C10" 117.5(4)
C13 C63 C10" 122.9(4)
C53 C63 C103 121.6(7)
C13 C63 C103 118.0(6)
C93 C73 C23 111.2(3)
C93 C73 C83 109.3(3)
C23 C73 C83 112.0(3)
C93 C73 H73A 108.1
C23 C73 H73A 108.1
C83 C73 H73A 108.1
C73 C83 H83A 109.5
C73 C83 H83B 109.5
H83A C83 H83B 109.5
C73 C83 H83C 109.5
H83A C83 H83C 109.5
H83B C83 H83C 109.5
C73 C93 H93A 109.5
C73 C93 H93B 109.5
H93A C93 H93B 109.5
C73 C93 H93C 109.5
H93A C93 H93C 109.5
H93B C93 H93C 109.5
C113 C103 C123 115.1(13)
C113 C103 C63 105.1(8)
C123 C103 C63 119.4(14)
C113 C103 H10E 105.3
C123 C103 H10E 105.3
C63 C103 H10E 105.3
C11" C10" C63 116.7(5)
C11" C10" C12" 107.1(8)
C63 C10" C12" 104.4(9)
C11" C10" H10I 109.4
C63 C10" H10I 109.4
C12" C10" H10I 109.4
C24 C14 H14A 109.5
C24 C14 H14B 109.5
H14A C14 H14B 109.5
C24 C14 H14C 109.5
H14A C14 H14C 109.5
H14B C14 H14C 109.5
N14 C24 C34 123.76(19)
N14 C24 C14 120.8(2)
C34 C24 C14 115.4(2)
C24 C34 C44 128.4(2)
C24 C34 H34A 115.8
C44 C34 H34A 115.8
N24 C44 C34 123.97(19)
N24 C44 C54 121.1(2)
C34 C44 C54 114.9(2)
C44 C54 H54A 109.5
C44 C54 H54B 109.5
H54A C54 H54B 109.5
C44 C54 H54C 109.5
H54A C54 H54C 109.5
H54B C54 H54C 109.5
C25 C15 C65 120.7(2)
C25 C15 N14 119.38(19)
C65 C15 N14 119.9(2)
C25 C15 Na1 74.88(15)
C65 C15 Na1 75.71(14)
N14 C15 Na1 120.18(13)
C35 C25 C15 118.4(2)
C35 C25 C75 120.1(3)
C15 C25 C75 121.4(3)
C35 C25 C75' 117.2(8)
C15 C25 C75' 122.3(8)
C35 C25 Na1 74.43(17)
C15 C25 Na1 78.50(15)
C75 C25 Na1 119.1(2)
C75' C25 Na1 103.0(6)
C45 C35 C25 121.5(3)
C45 C35 Na1 77.62(19)
C25 C35 Na1 78.65(16)
C45 C35 H35A 119.3
C25 C35 H35A 119.3
Na1 C35 H35A 114.9
C35 C45 C55 119.7(2)
C35 C45 Na1 75.78(18)
C55 C45 Na1 77.32(17)
C35 C45 H45A 120.2
C55 C45 H45A 120.2
Na1 C45 H45A 117.6
C45 C55 C65 121.4(2)
C45 C55 Na1 76.06(19)
C65 C55 Na1 78.11(15)
C45 C55 H55A 119.3
C65 C55 H55A 119.3
Na1 C55 H55A 117.2
C55 C65 C15 118.2(2)
C55 C65 C105 120.4(2)
C15 C65 C105 121.4(2)
C55 C65 Na1 75.28(17)
C15 C65 Na1 77.66(14)
C105 C65 Na1 117.92(15)
C85 C75 C25 113.9(3)
C85 C75 C95 112.2(4)
C25 C75 C95 106.8(4)
C85 C75 H75A 107.9
C25 C75 H75A 107.9
C95 C75 H75A 107.9
C95' C75' C85' 106.7(13)
C95' C75' C25 120.2(13)
C85' C75' C25 105.0(9)
C95' C75' H75B 108.1
C85' C75' H75B 108.1
C25 C75' H75B 108.1
C115 C105 C65 112.7(2)
C115 C105 C125 110.1(2)
C65 C105 C125 112.4(2)
C115 C105 H10F 107.1
C65 C105 H10F 107.1
C125 C105 H10F 107.1
C105 C115 H11M 109.5
C105 C115 H11N 109.5
H11M C115 H11N 109.5
C105 C115 H11O 109.5
H11M C115 H11O 109.5
H11N C115 H11O 109.5
C105 C125 H12J 109.5
C105 C125 H12K 109.5
H12J C125 H12K 109.5
C105 C125 H12L 109.5
H12J C125 H12L 109.5
H12K C125 H12L 109.5
C66 C16 C26 120.85(19)
C66 C16 N24 120.94(19)
C26 C16 N24 118.20(19)
C36 C26 C16 118.3(2)
C36 C26 C76 119.3(2)
C16 C26 C76 122.4(2)
C46 C36 C26 121.3(2)
C46 C36 H36A 119.4
C26 C36 H36A 119.4
C36 C46 C56 120.2(2)
C36 C46 H46A 119.9
C56 C46 H46A 119.9
C46 C56 C66 121.2(2)
C46 C56 H56A 119.4
C66 C56 H56A 119.4
C56 C66 C16 118.1(2)
C56 C66 C106 119.2(2)
C16 C66 C106 122.60(19)
C26 C76 C96 111.3(2)
C26 C76 C86 111.5(2)
C96 C76 C86 109.3(2)
C26 C76 H76A 108.2
C96 C76 H76A 108.2
C86 C76 H76A 108.2
C76 C86 H86A 109.5
C76 C86 H86B 109.5
H86A C86 H86B 109.5
C76 C86 H86C 109.5
H86A C86 H86C 109.5
H86B C86 H86C 109.5
C76 C96 H96A 109.5
C76 C96 H96B 109.5
H96A C96 H96B 109.5
C76 C96 H96C 109.5
H96A C96 H96C 109.5
H96B C96 H96C 109.5
C66 C106 C126 112.5(2)
C66 C106 C116 111.1(2)
C126 C106 C116 110.0(2)
C66 C106 H10G 107.7
C126 C106 H10G 107.7
C116 C106 H10G 107.7
C106 C116 H11P 109.5
C106 C116 H11Q 109.5
H11P C116 H11Q 109.5
C106 C116 H11R 109.5
H11P C116 H11R 109.5
H11Q C116 H11R 109.5
C106 C126 H12M 109.5
C106 C126 H12N 109.5
H12M C126 H12N 109.5
C106 C126 H12O 109.5
H12M C126 H12O 109.5
H12N C126 H12O 109.5
O1 C27 C17 113.7(6)
O1 C27 H27A 108.8
C17 C27 H27A 108.8
O1 C27 H27B 108.8
C17 C27 H27B 108.8
H27A C27 H27B 107.7
C37 O1 C27 109.9(11)
C37 O1 Na1 129.2(12)
C27 O1 Na1 119.1(3)
O1 C37 C47 109.9(14)
O1 C37 H37A 109.7
C47 C37 H37A 109.7
O1 C37 H37B 109.7
C47 C37 H37B 109.7
H37A C37 H37B 108.2
O1' C27' C17' 112.8(5)
O1' C27' H27C 109.0
C17' C27' H27C 109.0
O1' C27' H27D 109.0
C17' C27' H27D 109.0
H27C C27' H27D 107.8
C27' O1' C37' 115.5(9)
C27' O1' Na1 115.7(3)
C37' O1' Na1 127.2(10)
O1' C37' C47' 108.0(14)
O1' C37' H37C 110.1
C47' C37' H37C 110.1
O1' C37' H37D 110.1
C47' C37' H37D 110.1
H37C C37' H37D 108.4
C57 O2 C87 116.1(12)
C87 O2 Na1 134.8(8)
O2 C57 C67 107.0(10)
O2 C57 H57A 110.3
C67 C57 H57A 110.3
O2 C57 H57B 110.3
C67 C57 H57B 110.3
H57A C57 H57B 108.6
C57 C67 C77 97.6(10)
C57 C67 H67A 112.3
C77 C67 H67A 112.3
C57 C67 H67B 112.3
C77 C67 H67B 112.3
H67A C67 H67B 109.9
C67 C77 C87 110.1(10)
C67 C77 H77A 109.6
C87 C77 H77A 109.6
C67 C77 H77B 109.6
C87 C77 H77B 109.6
H77A C77 H77B 108.1
O2 C87 C77 97.3(10)
O2 C87 H87A 112.3
C77 C87 H87A 112.3
O2 C87 H87B 112.3
C77 C87 H87B 112.3
H87A C87 H87B 109.9
C87' O2' C57' 105.0(16)
C87' O2' Na1 125.9(13)
C57' O2' Na1 121.7(12)
O2' C57' C67' 88.4(12)
O2' C57' H57C 113.9
C67' C57' H57C 113.9
O2' C57' H57D 113.9
C67' C57' H57D 113.9
H57C C57' H57D 111.1
C57' C67' C77' 112.9(17)
C57' C67' H67C 109.0
C77' C67' H67C 109.0
C57' C67' H67D 109.0
C77' C67' H67D 109.0
H67C C67' H67D 107.8
C67' C77' C87' 88.7(13)
C67' C77' H77C 113.9
C87' C77' H77C 113.9
C67' C77' H77D 113.9
C87' C77' H77D 113.9
H77C C77' H77D 111.1
O2' C87' C77' 112.1(14)
O2' C87' H87C 109.2
C77' C87' H87C 109.2
O2' C87' H87D 109.2
C77' C87' H87D 109.2
H87C C87' H87D 107.9
C57" O2" C87" 109.9(15)
C57" O2" Na1 124.2(10)
C87" O2" Na1 125.0(11)
O2" C57" C67" 101.5(16)
O2" C57" H57E 111.5
C67" C57" H57E 111.5
O2" C57" H57F 111.5
C67" C57" H57F 111.5
H57E C57" H57F 109.3
C77" C67" C57" 106.2(14)
C77" C67" H67E 110.5
C57" C67" H67E 110.5
C77" C67" H67F 110.5
C57" C67" H67F 110.5
H67E C67" H67F 108.7
C67" C77" C87" 99.0(13)
C67" C77" H77E 112.0
C87" C77" H77E 112.0
C67" C77" H77F 112.0
C87" C77" H77F 112.0
H77E C77" H77F 109.7
O2" C87" C77" 109.3(13)
O2" C87" H87E 109.8
C77" C87" H87E 109.8
O2" C87" H87F 109.8
C77" C87" H87F 109.8
H87E C87" H87F 108.3
C18 C28 O38 111.5(7)
C18 C28 H28A 109.3
O38 C28 H28A 109.3
C18 C28 H28B 109.3
O38 C28 H28B 109.3
H28A C28 H28B 108.0
C48 O38 C28 115.3(7)
C58 C48 O38 114.5(8)
C58 C48 H48A 108.6
O38 C48 H48A 108.6
C58 C48 H48B 108.6
O38 C48 H48B 108.6
H48A C48 H48B 107.6
C68 C78 O88 105.6(10)
C68 C78 H78A 110.6
O88 C78 H78A 110.6
C68 C78 H78B 110.6
O88 C78 H78B 110.6
H78A C78 H78B 108.7
C78 O88 C98 107.0(8)
C108 C98 O88 103.9(12)
C108 C98 H98A 111.0
O88 C98 H98A 111.0
C108 C98 H98B 111.0
O88 C98 H98B 111.0
H98A C98 H98B 109.0

loop_
_geom_bond_atom_site_label_1
_geom_bond_atom_site_label_2
_geom_bond_distance
Fe1 N11 2.0454(17)
Fe1 N21 2.0460(17)
Fe1 S1 2.2394(6)
Fe1 Fe2 2.7735(5)
Fe1 H1 1.66(3)
Fe2 N24 2.0580(17)
Fe2 N14 2.0625(17)
Fe2 S1 2.2553(7)
Fe2 H1 1.68(3)
S1 Na1 2.6714(13)
Na1 O2 2.202(12)
Na1 O1' 2.289(4)
Na1 O2' 2.371(13)
Na1 O1 2.421(5)
Na1 O2" 2.444(17)
Na1 C35 2.968(3)
Na1 C45 2.991(3)
Na1 C55 3.007(3)
Na1 C25 3.021(3)
Na1 C65 3.042(3)
N11 C21 1.328(3)
N11 C13 1.435(3)
N21 C41 1.336(3)
N21 C12 1.445(3)
N14 C24 1.331(3)
N14 C15 1.431(3)
N24 C44 1.329(3)
N24 C16 1.442(3)
C11 C21 1.515(3)
C11 H11A 0.9800
C11 H11B 0.9800
C11 H11C 0.9800
C21 C31 1.404(3)
C31 C41 1.387(3)
C31 H31A 0.9500
C41 C51 1.516(3)
C51 H51A 0.9800
C51 H51B 0.9800
C51 H51C 0.9800
C12 C22 1.402(3)
C12 C62 1.408(3)
C22 C32 1.397(3)
C22 C72 1.518(3)
C32 C42 1.376(4)
C32 H32A 0.9500
C42 C52 1.382(4)
C42 H42A 0.9500
C52 C62 1.392(3)
C52 H52A 0.9500
C62 C102 1.518(6)
C62 C10' 1.520(6)
C72 C82 1.525(3)
C72 C92 1.537(3)
C72 H72A 1.0000
C82 H82A 0.9800
C82 H82B 0.9800
C82 H82C 0.9800
C92 H92A 0.9800
C92 H92B 0.9800
C92 H92C 0.9800
C102 C112 1.518(14)
C102 C122 1.527(11)
C102 H10D 1.0000
C112 H11D 0.9800
C112 H11E 0.9800
C112 H11F 0.9800
C122 H12A 0.9800
C122 H12B 0.9800
C122 H12C 0.9800
C10' C11' 1.507(11)
C10' C12' 1.521(14)
C10' H10H 1.0000
C11' H11G 0.9800
C11' H11H 0.9800
C11' H11I 0.9800
C12' H12D 0.9800
C12' H12E 0.9800
C12' H12F 0.9800
C13 C23 1.400(3)
C13 C63 1.401(3)
C23 C33 1.393(3)
C23 C73 1.521(4)
C33 C43 1.372(4)
C33 H33A 0.9500
C43 C53 1.381(4)
C43 H43A 0.9500
C53 C63 1.384(3)
C53 H53A 0.9500
C63 C10" 1.536(5)
C63 C103 1.536(7)
C73 C93 1.501(5)
C73 C83 1.528(5)
C73 H73A 1.0000
C83 H83A 0.9800
C83 H83B 0.9800
C83 H83C 0.9800
C93 H93A 0.9800
C93 H93B 0.9800
C93 H93C 0.9800
C103 C113 1.500(12)
C103 C123 1.526(14)
C103 H10E 1.0000
C113 H11J 0.9800
C113 H11K 0.9800
C113 H11L 0.9800
C123 H12G 0.9800
C123 H12H 0.9800
C123 H12I 0.9800
C10" C11" 1.527(8)
C10" C12" 1.536(9)
C10" H10I 1.0000
C11" H11S 0.9800
C11" H11T 0.9800
C11" H11U 0.9800
C12" H12P 0.9800
C12" H12Q 0.9800
C12" H12R 0.9800
C14 C24 1.516(3)
C14 H14A 0.9800
C14 H14B 0.9800
C14 H14C 0.9800
C24 C34 1.394(3)
C34 C44 1.405(3)
C34 H34A 0.9500
C44 C54 1.516(3)
C54 H54A 0.9800
C54 H54B 0.9800
C54 H54C 0.9800
C15 C25 1.402(3)
C15 C65 1.407(3)
C25 C35 1.395(4)
C25 C75 1.521(4)
C25 C75' 1.543(8)
C35 C45 1.371(4)
C35 H35A 0.9500
C45 C55 1.381(4)
C45 H45A 0.9500
C55 C65 1.393(3)
C55 H55A 0.9500
C65 C105 1.512(3)
C75 C85 1.505(6)
C75 C95 1.528(6)
C75 H75A 1.0000
C85 H85A 0.9800
C85 H85B 0.9800
C85 H85C 0.9800
C95 H95A 0.9800
C95 H95B 0.9800
C95 H95C 0.9800
C75' C95' 1.528(16)
C75' C85' 1.532(15)
C75' H75B 1.0000
C85' H85D 0.9800
C85' H85E 0.9800
C85' H85F 0.9800
C95' H95D 0.9800
C95' H95E 0.9800
C95' H95F 0.9800
C105 C115 1.509(4)
C105 C125 1.515(4)
C105 H10F 1.0000
C115 H11M 0.9800
C115 H11N 0.9800
C115 H11O 0.9800
C125 H12J 0.9800
C125 H12K 0.9800
C125 H12L 0.9800
C16 C66 1.406(3)
C16 C26 1.409(3)
C26 C36 1.399(3)
C26 C76 1.515(4)
C36 C46 1.369(4)
C36 H36A 0.9500
C46 C56 1.380(4)
C46 H46A 0.9500
C56 C66 1.400(3)
C56 H56A 0.9500
C66 C106 1.514(3)
C76 C96 1.530(4)
C76 C86 1.542(4)
C76 H76A 1.0000
C86 H86A 0.9800
C86 H86B 0.9800
C86 H86C 0.9800
C96 H96A 0.9800
C96 H96B 0.9800
C96 H96C 0.9800
C106 C126 1.527(4)
C106 C116 1.533(3)
C106 H10G 1.0000
C116 H11P 0.9800
C116 H11Q 0.9800
C116 H11R 0.9800
C126 H12M 0.9800
C126 H12N 0.9800
C126 H12O 0.9800
C17 C27 1.486(8)
C17 H17A 0.9800
C17 H17B 0.9800
C17 H17C 0.9800
C27 O1 1.469(8)
C27 H27A 0.9900
C27 H27B 0.9900
O1 C37 1.449(15)
C37 C47 1.502(14)
C37 H37A 0.9900
C37 H37B 0.9900
C47 H47A 0.9800
C47 H47B 0.9800
C47 H47C 0.9800
C17' C27' 1.503(8)
C17' H17D 0.9800
C17' H17E 0.9800
C17' H17F 0.9800
C27' O1' 1.436(7)
C27' H27C 0.9900
C27' H27D 0.9900
O1' C37' 1.441(15)
C37' C47' 1.516(13)
C37' H37C 0.9900
C37' H37D 0.9900
C47' H47D 0.9800
C47' H47E 0.9800
C47' H47F 0.9800
O2 C57 1.431(9)
O2 C87 1.445(9)
C57 C67 1.515(9)
C57 H57A 0.9900
C57 H57B 0.9900
C67 C77 1.538(9)
C67 H67A 0.9900
C67 H67B 0.9900
C77 C87 1.556(9)
C77 H77A 0.9900
C77 H77B 0.9900
C87 H87A 0.9900
C87 H87B 0.9900
O2' C87' 1.431(10)
O2' C57' 1.442(9)
C57' C67' 1.515(10)
C57' H57C 0.9900
C57' H57D 0.9900
C67' C77' 1.544(10)
C67' H67C 0.9900
C67' H67D 0.9900
C77' C87' 1.547(10)
C77' H77C 0.9900
C77' H77D 0.9900
C87' H87C 0.9900
C87' H87D 0.9900
O2" C57" 1.438(10)
O2" C87" 1.445(9)
C57" C67" 1.536(10)
C57" H57E 0.9900
C57" H57F 0.9900
C67" C77" 1.509(10)
C67" H67E 0.9900
C67" H67F 0.9900
C77" C87" 1.513(9)
C77" H77E 0.9900
C77" H77F 0.9900
C87" H87E 0.9900
C87" H87F 0.9900
C18 C28 1.484(12)
C18 H18A 0.9800
C18 H18B 0.9800
C18 H18C 0.9800
C28 O38 1.501(11)
C28 H28A 0.9900
C28 H28B 0.9900
O38 C48 1.499(11)
C48 C58 1.443(12)
C48 H48A 0.9900
C48 H48B 0.9900
C58 H58A 0.9800
C58 H58B 0.9800
C58 H58C 0.9800
C68 C78 1.46(2)
C68 H68A 0.9800
C68 H68B 0.9800
C68 H68C 0.9800
C78 O88 1.564(12)
C78 H78A 0.9900
C78 H78B 0.9900
O88 C98 1.624(18)
C98 C108 1.387(16)
C98 H98A 0.9900
C98 H98B 0.9900
C108 H10A 0.9800
C108 H10B 0.9800
C108 H10C 0.9800

loop_
_geom_torsion_atom_site_label_1
_geom_torsion_atom_site_label_2
_geom_torsion_atom_site_label_3
_geom_torsion_atom_site_label_4
_geom_torsion
N11 Fe1 Fe2 N24 63.26(9)
N21 Fe1 Fe2 N24 -71.91(8)
S1 Fe1 Fe2 N24 145.50(6)
N11 Fe1 Fe2 N14 -161.12(10)
N21 Fe1 Fe2 N14 63.71(10)
S1 Fe1 Fe2 N14 -78.88(8)
N11 Fe1 Fe2 S1 -82.24(7)
N21 Fe1 Fe2 S1 142.59(6)
N11 Fe1 S1 Fe2 130.16(6)
N21 Fe1 S1 Fe2 -96.86(10)
N11 Fe1 S1 Na1 -121.36(9)
N21 Fe1 S1 Na1 11.62(14)
Fe2 Fe1 S1 Na1 108.48(8)
N24 Fe2 S1 Fe1 -96.00(12)
N14 Fe2 S1 Fe1 132.07(5)
N24 Fe2 S1 Na1 114.60(12)
N14 Fe2 S1 Na1 -17.32(7)
Fe1 Fe2 S1 Na1 -149.39(5)
Fe1 S1 Na1 O2 50.4(3)
Fe2 S1 Na1 O2 149.5(3)
Fe1 S1 Na1 O1' 134.71(13)
Fe2 S1 Na1 O1' -126.22(13)
Fe1 S1 Na1 O2' 33.0(3)
Fe2 S1 Na1 O2' 132.0(3)
Fe1 S1 Na1 O1 153.47(13)
Fe2 S1 Na1 O1 -107.46(13)
Fe1 S1 Na1 O2" 46.2(4)
Fe2 S1 Na1 O2" 145.3(3)
Fe1 S1 Na1 C35 -98.77(11)
Fe2 S1 Na1 C35 0.30(10)
Fe1 S1 Na1 C45 -67.18(13)
Fe2 S1 Na1 C45 31.89(11)
Fe1 S1 Na1 C55 -48.57(11)
Fe2 S1 Na1 C55 50.50(8)
Fe1 S1 Na1 C25 -103.40(9)
Fe2 S1 Na1 C25 -4.33(7)
Fe1 S1 Na1 C65 -57.37(10)
Fe2 S1 Na1 C65 41.70(6)
N21 Fe1 N11 C21 22.10(19)
S1 Fe1 N11 C21 -179.32(17)
Fe2 Fe1 N11 C21 -122.80(17)
N21 Fe1 N11 C13 -154.99(17)
S1 Fe1 N11 C13 3.59(18)
Fe2 Fe1 N11 C13 60.11(18)
N11 Fe1 N21 C41 -24.53(18)
S1 Fe1 N21 C41 -161.19(14)
Fe2 Fe1 N21 C41 124.79(16)
N11 Fe1 N21 C12 159.36(16)
S1 Fe1 N21 C12 22.7(2)
Fe2 Fe1 N21 C12 -51.32(17)
N24 Fe2 N14 C24 21.66(17)
S1 Fe2 N14 C24 -178.38(15)
Fe1 Fe2 N14 C24 -123.91(15)
N24 Fe2 N14 C15 -155.02(16)
S1 Fe2 N14 C15 4.95(16)
Fe1 Fe2 N14 C15 59.41(18)
N14 Fe2 N24 C44 -23.42(17)
S1 Fe2 N24 C44 -158.71(13)
Fe1 Fe2 N24 C44 126.57(15)
N14 Fe2 N24 C16 158.28(16)
S1 Fe2 N24 C16 23.0(2)
Fe1 Fe2 N24 C16 -51.74(17)
C13 N11 C21 C31 168.6(2)
Fe1 N11 C21 C31 -8.6(3)
C13 N11 C21 C11 -10.2(3)
Fe1 N11 C21 C11 172.61(18)
N11 C21 C31 C41 -12.9(4)
C11 C21 C31 C41 165.9(3)
C12 N21 C41 C31 -169.6(2)
Fe1 N21 C41 C31 14.1(3)
C12 N21 C41 C51 8.2(3)
Fe1 N21 C41 C51 -168.1(2)
C21 C31 C41 N21 9.7(4)
C21 C31 C41 C51 -168.2(3)
C41 N21 C12 C22 -92.8(3)
Fe1 N21 C12 C22 83.6(2)
C41 N21 C12 C62 86.6(2)
Fe1 N21 C12 C62 -97.1(2)
C62 C12 C22 C32 -0.8(3)
N21 C12 C22 C32 178.5(2)
C62 C12 C22 C72 -178.4(2)
N21 C12 C22 C72 0.9(3)
C12 C22 C32 C42 -0.8(4)
C72 C22 C32 C42 176.9(2)
C22 C32 C42 C52 1.2(4)
C32 C42 C52 C62 0.0(4)
C42 C52 C62 C12 -1.6(4)
C42 C52 C62 C102 -178.2(5)
C42 C52 C62 C10' 174.0(5)
C22 C12 C62 C52 2.0(3)
N21 C12 C62 C52 -177.4(2)
C22 C12 C62 C102 178.4(5)
N21 C12 C62 C102 -0.9(6)
C22 C12 C62 C10' -173.7(5)
N21 C12 C62 C10' 6.9(5)
C32 C22 C72 C82 60.4(3)
C12 C22 C72 C82 -122.1(2)
C32 C22 C72 C92 -62.5(3)
C12 C22 C72 C92 115.1(2)
C52 C62 C102 C112 35.4(11)
C12 C62 C102 C112 -141.1(8)
C52 C62 C102 C122 -87.2(11)
C12 C62 C102 C122 96.3(11)
C52 C62 C10' C11' 88.4(12)
C12 C62 C10' C11' -96.1(12)
C52 C62 C10' C12' -36.5(11)
C12 C62 C10' C12' 139.1(8)
C21 N11 C13 C23 95.0(3)
Fe1 N11 C13 C23 -87.7(2)
C21 N11 C13 C63 -84.2(3)
Fe1 N11 C13 C63 93.1(2)
C63 C13 C23 C33 4.5(4)
N11 C13 C23 C33 -174.7(2)
C63 C13 C23 C73 -174.5(2)
N11 C13 C23 C73 6.3(4)
C13 C23 C33 C43 -1.7(4)
C73 C23 C33 C43 177.3(3)
C23 C33 C43 C53 -1.6(4)
C33 C43 C53 C63 2.1(4)
C43 C53 C63 C13 0.7(4)
C43 C53 C63 C10" 173.7(4)
C43 C53 C63 C103 -166.4(6)
C23 C13 C63 C53 -4.0(4)
N11 C13 C63 C53 175.2(2)
C23 C13 C63 C10" -176.7(4)
N11 C13 C63 C10" 2.6(5)
C23 C13 C63 C103 163.5(6)
N11 C13 C63 C103 -17.2(7)
C33 C23 C73 C93 -59.1(3)
C13 C23 C73 C93 119.8(3)
C33 C23 C73 C83 63.5(4)
C13 C23 C73 C83 -117.5(3)
C53 C63 C103 C113 -87.1(12)
C13 C63 C103 C113 105.7(9)
C53 C63 C103 C123 44.0(16)
C13 C63 C103 C123 -123.2(13)
C53 C63 C10" C11" -58.1(9)
C13 C63 C10" C11" 114.7(7)
C53 C63 C10" C12" 59.9(7)
C13 C63 C10" C12" -127.3(6)
C15 N14 C24 C34 168.1(2)
Fe2 N14 C24 C34 -8.6(3)
C15 N14 C24 C14 -9.7(3)
Fe2 N14 C24 C14 173.62(16)
N14 C24 C34 C44 -13.3(4)
C14 C24 C34 C44 164.6(2)
C16 N24 C44 C34 -169.2(2)
Fe2 N24 C44 C34 12.5(3)
C16 N24 C44 C54 8.4(3)
Fe2 N24 C44 C54 -169.93(17)
C24 C34 C44 N24 11.2(4)
C24 C34 C44 C54 -166.6(2)
C24 N14 C15 C25 -79.1(3)
Fe2 N14 C15 C25 97.8(2)
C24 N14 C15 C65 101.7(2)
Fe2 N14 C15 C65 -81.4(2)
C24 N14 C15 Na1 -168.01(14)
Fe2 N14 C15 Na1 8.9(2)
O2 Na1 C15 C25 107.9(4)
O1' Na1 C15 C25 -44.1(2)
O2' Na1 C15 C25 114.4(3)
O1 Na1 C15 C25 -42.5(2)
O2" Na1 C15 C25 118.1(6)
S1 Na1 C15 C25 -131.52(14)
C35 Na1 C15 C25 30.90(14)
C57 Na1 C15 C25 147.3(5)
C45 Na1 C15 C25 64.05(14)
C55 Na1 C15 C25 97.18(15)
C65 Na1 C15 C25 128.0(2)
O2 Na1 C15 C65 -20.1(4)
O1' Na1 C15 C65 -172.1(2)
O2' Na1 C15 C65 -13.6(3)
O1 Na1 C15 C65 -170.51(18)
O2" Na1 C15 C65 -9.9(6)
S1 Na1 C15 C65 100.51(13)
C35 Na1 C15 C65 -97.07(15)
C57 Na1 C15 C65 19.3(5)
C45 Na1 C15 C65 -63.92(14)
C55 Na1 C15 C65 -30.78(13)
C25 Na1 C15 C65 -128.0(2)
O2 Na1 C15 N14 -136.6(4)
O1' Na1 C15 N14 71.4(3)
O2' Na1 C15 N14 -130.1(3)
O1 Na1 C15 N14 73.0(2)
O2" Na1 C15 N14 -126.4(6)
S1 Na1 C15 N14 -16.01(15)
C35 Na1 C15 N14 146.4(2)
C57 Na1 C15 N14 -97.2(5)
C45 Na1 C15 N14 179.56(19)
C55 Na1 C15 N14 -147.3(2)
C25 Na1 C15 N14 115.5(2)
C65 Na1 C15 N14 -116.5(2)
C65 C15 C25 C35 -2.3(4)
N14 C15 C25 C35 178.5(2)
Na1 C15 C25 C35 -65.1(2)
C65 C15 C25 C75 180.0(3)
N14 C15 C25 C75 0.8(4)
Na1 C15 C25 C75 117.2(3)
C65 C15 C25 C75' 160.9(7)
N14 C15 C25 C75' -18.3(8)
Na1 C15 C25 C75' 98.2(7)
C65 C15 C25 Na1 62.7(2)
N14 C15 C25 Na1 -116.45(19)
O2 Na1 C25 C35 24.6(5)
O1' Na1 C25 C35 -85.7(2)
O2' Na1 C25 C35 41.5(4)
O1 Na1 C25 C35 -91.3(2)
O2" Na1 C25 C35 35.7(6)
S1 Na1 C25 C35 171.30(17)
C57 Na1 C25 C35 47.0(11)
C45 Na1 C25 C35 29.48(17)
C55 Na1 C25 C35 62.47(17)
C65 Na1 C25 C35 95.46(18)
O2 Na1 C25 C15 -99.5(4)
O1' Na1 C25 C15 150.20(17)
O2' Na1 C25 C15 -82.6(4)
O1 Na1 C25 C15 144.65(16)
O2" Na1 C25 C15 -88.4(6)
S1 Na1 C25 C15 47.20(13)
C35 Na1 C25 C15 -124.1(2)
C57 Na1 C25 C15 -77.1(11)
C45 Na1 C25 C15 -94.62(16)
C55 Na1 C25 C15 -61.63(14)
C65 Na1 C25 C15 -28.64(12)
O2 Na1 C25 C75 140.7(5)
O1' Na1 C25 C75 30.5(3)
O2' Na1 C25 C75 157.6(4)
O1 Na1 C25 C75 24.9(3)
O2" Na1 C25 C75 151.9(6)
S1 Na1 C25 C75 -72.5(3)
C35 Na1 C25 C75 116.2(3)
C57 Na1 C25 C75 163.2(11)
C45 Na1 C25 C75 145.6(3)
C55 Na1 C25 C75 178.6(3)
C65 Na1 C25 C75 -148.4(3)
O2 Na1 C25 C75' 139.6(9)
O1' Na1 C25 C75' 29.3(8)
O2' Na1 C25 C75' 156.5(9)
O1 Na1 C25 C75' 23.8(8)
O2" Na1 C25 C75' 150.8(10)
S1 Na1 C25 C75' -73.7(8)
C35 Na1 C25 C75' 115.0(8)
C57 Na1 C25 C75' 162.0(14)
C45 Na1 C25 C75' 144.5(8)
C55 Na1 C25 C75' 177.5(8)
C65 Na1 C25 C75' -149.5(8)
C15 C25 C35 C45 -0.4(5)
C75 C25 C35 C45 177.3(3)
C75' C25 C35 C45 -164.5(7)
Na1 C25 C35 C45 -67.7(3)
C15 C25 C35 Na1 67.3(2)
C75 C25 C35 Na1 -115.0(3)
C75' C25 C35 Na1 -96.8(7)
O2 Na1 C35 C45 -36.0(4)
O1' Na1 C35 C45 -125.5(2)
O2' Na1 C35 C45 -20.6(3)
O1 Na1 C35 C45 -139.3(2)
O2" Na1 C35 C45 -28.6(4)
S1 Na1 C35 C45 115.86(18)
C55 Na1 C35 C45 29.97(17)
C25 Na1 C35 C45 126.1(3)
C65 Na1 C35 C45 62.75(18)
O2 Na1 C35 C25 -162.0(3)
O1' Na1 C35 C25 108.5(2)
O2' Na1 C35 C25 -146.7(3)
O1 Na1 C35 C25 94.6(2)
O2" Na1 C35 C25 -154.7(4)
S1 Na1 C35 C25 -10.2(2)
C45 Na1 C35 C25 -126.1(3)
C55 Na1 C35 C25 -96.11(19)
C65 Na1 C35 C25 -63.34(16)
C25 C35 C45 C55 2.1(5)
Na1 C35 C45 C55 -66.1(3)
C25 C35 C45 Na1 68.3(3)
O2 Na1 C45 C35 146.7(3)
O1' Na1 C45 C35 69.2(3)
O2' Na1 C45 C35 159.9(3)
O1 Na1 C45 C35 48.0(2)
O2" Na1 C45 C35 154.3(4)
S1 Na1 C45 C35 -83.0(2)
C55 Na1 C45 C35 -125.5(3)
C25 Na1 C45 C35 -29.85(17)
C65 Na1 C45 C35 -96.3(2)
O2 Na1 C45 C55 -87.8(3)
O1' Na1 C45 C55 -165.4(2)
O2' Na1 C45 C55 -74.7(3)
O1 Na1 C45 C55 173.5(2)
O2" Na1 C45 C55 -80.2(4)
S1 Na1 C45 C55 42.5(2)
C35 Na1 C45 C55 125.5(3)
C25 Na1 C45 C55 95.63(19)
C65 Na1 C45 C55 29.16(15)
C35 C45 C55 C65 -1.1(5)
Na1 C45 C55 C65 -66.4(3)
C35 C45 C55 Na1 65.3(3)
O2 Na1 C55 C45 91.5(3)
O1' Na1 C55 C45 26.1(4)
O2' Na1 C55 C45 99.4(3)
O1 Na1 C55 C45 -10.3(3)
O2" Na1 C55 C45 99.4(4)
S1 Na1 C55 C45 -146.78(17)
C35 Na1 C55 C45 -29.95(16)
C57 Na1 C55 C45 111.6(4)
C25 Na1 C55 C45 -63.29(17)
C65 Na1 C55 C45 -127.0(2)
O2 Na1 C55 C65 -141.5(3)
O1' Na1 C55 C65 153.0(3)
O2' Na1 C55 C65 -133.7(3)
O1 Na1 C55 C65 116.6(3)
O2" Na1 C55 C65 -133.7(4)
S1 Na1 C55 C65 -19.82(16)
C35 Na1 C55 C65 97.02(17)
C45 Na1 C55 C65 127.0(2)
C25 Na1 C55 C65 63.67(15)
C45 C55 C65 C15 -1.6(4)
Na1 C55 C65 C15 -66.9(2)
C45 C55 C65 C105 179.4(3)
Na1 C55 C65 C105 114.0(2)
C45 C55 C65 Na1 65.3(3)
C25 C15 C65 C55 3.3(4)
N14 C15 C65 C55 -177.5(2)
Na1 C15 C65 C55 65.6(2)
C25 C15 C65 C105 -177.7(2)
N14 C15 C65 C105 1.5(3)
Na1 C15 C65 C105 -115.3(2)
C25 C15 C65 Na1 -62.3(2)
N14 C15 C65 Na1 116.87(19)
O2 Na1 C65 C55 41.0(3)
O1' Na1 C65 C55 -100.1(6)
O2' Na1 C65 C55 44.3(3)
O1 Na1 C65 C55 -108.2(3)
O2" Na1 C65 C55 48.4(5)
S1 Na1 C65 C55 161.11(16)
C35 Na1 C65 C55 -61.99(16)
C45 Na1 C65 C55 -29.17(15)
C25 Na1 C65 C55 -95.28(17)
O2 Na1 C65 C15 164.9(3)
O1' Na1 C65 C15 23.8(6)
O2' Na1 C65 C15 168.2(3)
O1 Na1 C65 C15 15.7(3)
O2" Na1 C65 C15 172.3(4)
S1 Na1 C65 C15 -74.98(13)
C35 Na1 C65 C15 61.92(14)
C57 Na1 C65 C15 -167.4(4)
C45 Na1 C65 C15 94.74(15)
C55 Na1 C65 C15 123.9(2)
C25 Na1 C65 C15 28.63(12)
O2 Na1 C65 C105 -75.9(3)
O1' Na1 C65 C105 143.0(6)
O2' Na1 C65 C105 -72.7(3)
O1 Na1 C65 C105 134.8(3)
O2" Na1 C65 C105 -68.5(5)
S1 Na1 C65 C105 44.18(16)
C35 Na1 C65 C105 -178.92(19)
C45 Na1 C65 C105 -146.1(2)
C55 Na1 C65 C105 -116.9(2)
C25 Na1 C65 C105 147.79(19)
C35 C25 C75 C85 -48.7(6)
C15 C25 C75 C85 129.0(4)
Na1 C25 C75 C85 -136.8(4)
C35 C25 C75 C95 75.7(5)
C15 C25 C75 C95 -106.6(5)
Na1 C25 C75 C95 -12.4(5)
C35 C25 C75' C95' 27.1(17)
C15 C25 C75' C95' -136.3(14)
Na1 C25 C75' C95' -51.8(16)
C35 C25 C75' C85' -92.9(13)
C15 C25 C75' C85' 103.7(13)
Na1 C25 C75' C85' -171.8(12)
C55 C65 C105 C115 84.5(3)
C15 C65 C105 C115 -94.5(3)
Na1 C65 C105 C115 173.2(2)
C55 C65 C105 C125 -40.6(3)
C15 C65 C105 C125 140.4(2)
Na1 C65 C105 C125 48.2(2)
C44 N24 C16 C66 -94.6(2)
Fe2 N24 C16 C66 83.8(2)
C44 N24 C16 C26 84.7(2)
Fe2 N24 C16 C26 -96.9(2)
C66 C16 C26 C36 1.9(3)
N24 C16 C26 C36 -177.4(2)
C66 C16 C26 C76 -178.7(2)
N24 C16 C26 C76 2.0(3)
C16 C26 C36 C46 -1.4(4)
C76 C26 C36 C46 179.1(2)
C26 C36 C46 C56 -0.2(4)
C36 C46 C56 C66 1.5(4)
C46 C56 C66 C16 -1.0(4)
C46 C56 C66 C106 176.2(2)
C26 C16 C66 C56 -0.7(3)
N24 C16 C66 C56 178.6(2)
C26 C16 C66 C106 -177.8(2)
N24 C16 C66 C106 1.5(3)
C36 C26 C76 C96 -60.1(3)
C16 C26 C76 C96 120.4(3)
C36 C26 C76 C86 62.2(3)
C16 C26 C76 C86 -117.3(3)
C56 C66 C106 C126 57.0(3)
C16 C66 C106 C126 -125.9(2)
C56 C66 C106 C116 -66.9(3)
C16 C66 C106 C116 110.2(3)
C17 C27 O1 C37 71(2)
C17 C27 O1 Na1 -95.2(6)
O2 Na1 O1 C37 -36(2)
O2' Na1 O1 C37 -35(2)
O2" Na1 O1 C37 -42(2)
S1 Na1 O1 C37 -158(2)
C35 Na1 O1 C37 77(2)
C45 Na1 O1 C37 58(2)
C55 Na1 O1 C37 63(2)
C25 Na1 O1 C37 105(2)
C65 Na1 O1 C37 115(2)
O2 Na1 O1 C27 127.2(5)
O2' Na1 O1 C27 128.2(5)
O2" Na1 O1 C27 121.1(6)
S1 Na1 O1 C27 5.1(4)
C35 Na1 O1 C27 -119.4(4)
C45 Na1 O1 C27 -139.2(4)
C55 Na1 O1 C27 -133.9(4)
C25 Na1 O1 C27 -91.8(4)
C65 Na1 O1 C27 -82.1(5)
C27 O1 C37 C47 174(2)
Na1 O1 C37 C47 -21(4)
C17' C27' O1' C37' -61(2)
C17' C27' O1' Na1 106.1(5)
O2 Na1 O1' C27' 105.4(5)
O2' Na1 O1' C27' 104.2(5)
O2" Na1 O1' C27' 98.7(6)
S1 Na1 O1' C27' -14.5(4)
C35 Na1 O1' C27' -145.7(3)
C57 Na1 O1' C27' 78.5(5)
C45 Na1 O1' C27' -173.2(3)
C55 Na1 O1' C27' 172.4(3)
C25 Na1 O1' C27' -115.8(4)
C65 Na1 O1' C27' -111.7(6)
O2 Na1 O1' C37' -90(2)
O2' Na1 O1' C37' -91(2)
O2" Na1 O1' C37' -96(2)
S1 Na1 O1' C37' 151(2)
C35 Na1 O1' C37' 19(2)
C45 Na1 O1' C37' -8(2)
C55 Na1 O1' C37' -23(2)
C25 Na1 O1' C37' 49(2)
C65 Na1 O1' C37' 53(2)
C27' O1' C37' C47' -176.9(18)
Na1 O1' C37' C47' 18(4)
O1' Na1 O2 C57 -70.6(10)
O1 Na1 O2 C57 -78.2(10)
S1 Na1 O2 C57 23.8(11)
C35 Na1 O2 C57 176.0(9)
C45 Na1 O2 C57 160.8(10)
C55 Na1 O2 C57 134.2(10)
C25 Na1 O2 C57 164.4(8)
C65 Na1 O2 C57 117.1(9)
O1' Na1 O2 C87 123.0(16)
O1 Na1 O2 C87 115.3(16)
S1 Na1 O2 C87 -142.7(15)
C35 Na1 O2 C87 9.6(17)
C45 Na1 O2 C87 -5.7(16)
C55 Na1 O2 C87 -32.3(16)
C25 Na1 O2 C87 -2.0(18)
C65 Na1 O2 C87 -49.4(16)
C87 O2 C57 C67 14(2)
O2 C57 C67 C77 -28.4(17)
C57 C67 C77 C87 34.9(17)
C57 O2 C87 C77 7.7(19)
Na1 O2 C87 C77 173.3(10)
C67 C77 C87 O2 -27.1(18)
O1' Na1 O2' C87' 55.8(12)
O1 Na1 O2' C87' 48.0(13)
S1 Na1 O2' C87' 158.7(11)
C35 Na1 O2' C87' -62.3(12)
C57 Na1 O2' C87' 102.7(14)
C45 Na1 O2' C87' -71.5(12)
C55 Na1 O2' C87' -98.2(12)
C25 Na1 O2' C87' -80.4(12)
C65 Na1 O2' C87' -117.1(12)
O1' Na1 O2' C57' -89.6(10)
O1 Na1 O2' C57' -97.4(10)
S1 Na1 O2' C57' 13.3(11)
C35 Na1 O2' C57' 152.2(10)
C57 Na1 O2' C57' -42.7(11)
C45 Na1 O2' C57' 143.0(11)
C55 Na1 O2' C57' 116.4(11)
C25 Na1 O2' C57' 134.1(10)
C65 Na1 O2' C57' 97.5(10)
C87' O2' C57' C67' -50.4(19)
Na1 O2' C57' C67' 101.2(15)
O2' C57' C67' C77' 56(2)
C57' C67' C77' C87' -35(2)
C57' O2' C87' C77' 37(2)
Na1 O2' C87' C77' -113.1(18)
C67' C77' C87' O2' -1(2)
O1' Na1 O2" C57" -6.1(17)
O1 Na1 O2" C57" -11.8(18)
S1 Na1 O2" C57" 91.0(17)
C35 Na1 O2" C57" -121.5(17)
C45 Na1 O2" C57" -133.9(18)
C55 Na1 O2" C57" -160.2(18)
C25 Na1 O2" C57" -138.5(16)
C65 Na1 O2" C57" -179.8(17)
O1' Na1 O2" C87" 161.9(17)
O1 Na1 O2" C87" 156.2(16)
S1 Na1 O2" C87" -101.1(17)
C35 Na1 O2" C87" 46.4(18)
C57 Na1 O2" C87" -141(2)
C45 Na1 O2" C87" 34.0(17)
C55 Na1 O2" C87" 7.8(17)
C25 Na1 O2" C87" 29.4(19)
C65 Na1 O2" C87" -11.8(18)
C87" O2" C57" C67" 20(2)
Na1 O2" C57" C67" -170.0(14)
O2" C57" C67" C77" -36(3)
C57" C67" C77" C87" 36(3)
C57" O2" C87" C77" 2(3)
Na1 O2" C87" C77" -167.6(14)
C67" C77" C87" O2" -23(2)
C18 C28 O38 C48 -177.9(8)
C28 O38 C48 C58 175.0(11)
C68 C78 O88 C98 -179(3)
C78 O88 C98 C108 165.4(16)
